data_7125560
loop_
_publ_author_name
'Cap\'o, Magdalena'
'Sa\'a, Jos\'e M'
'Alvarez, Angel'

_publ_section_title
;
 Self-assembly of a stereoselective trinuclear sodium/lithium triple
 helix.
;
_journal_issue 17
_journal_name_full 'Chemical communications (Cambridge, England)'
_journal_page_first 1982
_journal_page_last 1983
_journal_paper_doi 10.1039/b205440j
_journal_year 2002
_chemical_formula_sum 'C93 H108 F9 N6 Na3 O21 S3'
_chemical_formula_weight 1982.00
_space_group_IT_number 14
_space_group_name_Hall '-P 2ybc'
_space_group_name_H-M_alt 'P 1 21/c 1'
_symmetry_cell_setting monoclinic
_symmetry_space_group_name_H-M 'P 1 21/c 1'
_atom_sites_solution_hydrogens geom
_atom_sites_solution_primary direct
_atom_sites_solution_secondary difmap
_audit_creation_method SHELXL-97
_cell_angle_alpha 90.00
_cell_angle_beta 96.9080(10)
_cell_angle_gamma 90.00
_cell_formula_units_Z 8
_cell_length_a 34.5427(11)
_cell_length_b 23.4946(7)
_cell_length_c 27.6861(9)
_cell_measurement_temperature 298(2)
_cell_volume 22306.0(12)
_computing_cell_refinement 'Bruker Smart'
_computing_data_collection 'Bruker Smart'
_computing_data_reduction 'Bruker Saint'
_computing_molecular_graphics 'Bruker SHELXTL'
_computing_publication_material 'Bruker SHELXTL'
_computing_structure_refinement 'SHELXL-97 (Sheldrick, 1997)'
_computing_structure_solution 'SHELXS-97 (sheldrick, 1990)'
_diffrn_ambient_temperature 298(2)
_diffrn_measured_fraction_theta_full 0.992
_diffrn_measured_fraction_theta_max 0.992
_diffrn_measurement_device_type 'CCD area detector'
_diffrn_measurement_method 'phi and omrga scans'
_diffrn_radiation_monochromator graphite
_diffrn_radiation_source 'fine-focus sealed tube'
_diffrn_radiation_type MoK\a
_diffrn_radiation_wavelength 0.71069
_diffrn_reflns_av_R_equivalents 0.0936
_diffrn_reflns_av_sigmaI/netI 0.1410
_diffrn_reflns_limit_h_max 36
_diffrn_reflns_limit_h_min -41
_diffrn_reflns_limit_k_max 27
_diffrn_reflns_limit_k_min -27
_diffrn_reflns_limit_l_max 32
_diffrn_reflns_limit_l_min -24
_diffrn_reflns_number 112976
_diffrn_reflns_theta_full 25.00
_diffrn_reflns_theta_max 25.00
_diffrn_reflns_theta_min 1.05
_exptl_absorpt_coefficient_mu 0.156
_exptl_absorpt_correction_T_max 0.9108
_exptl_absorpt_correction_T_min 0.5988
_exptl_absorpt_correction_type empirical
_exptl_absorpt_process_details Sadabs
_exptl_crystal_colour 'Pale yellow'
_exptl_crystal_density_diffrn 1.180
_exptl_crystal_density_method 'not measured'
_exptl_crystal_description Block
_exptl_crystal_F_000 8304
_exptl_crystal_size_max 0.32
_exptl_crystal_size_mid 0.12
_exptl_crystal_size_min 0.10
_refine_diff_density_max 2.933
_refine_diff_density_min -1.150
_refine_diff_density_rms 0.192
_refine_ls_extinction_method none
_refine_ls_goodness_of_fit_ref 1.544
_refine_ls_hydrogen_treatment mixed
_refine_ls_matrix_type fullcycle
_refine_ls_number_parameters 1916
_refine_ls_number_reflns 38987
_refine_ls_number_restraints 16
_refine_ls_restrained_S_all 1.544
_refine_ls_R_factor_all 0.3341
_refine_ls_R_factor_gt 0.1996
_refine_ls_shift/su_max 0.182
_refine_ls_shift/su_mean 0.015
_refine_ls_structure_factor_coef Fsqd
_refine_ls_weighting_details 'calc w=1/[\s^2^(Fo^2^)+(0.2000P)^2^+0.0000P] where P=(Fo^2^+2Fc^2^)/3'
_refine_ls_weighting_scheme calc
_refine_ls_wR_factor_gt 0.4745
_refine_ls_wR_factor_ref 0.5419
_reflns_number_gt 15007
_reflns_number_total 38987
_reflns_threshold_expression >2sigma(I)
_cod_data_source_file b205440j.txt
_cod_data_source_block magda
_cod_depositor_comments
;
The following automatic conversions were performed:

data item '_symmetry_cell_setting' value 'Monoclinic' was changed to
'monoclinic' in accordance with the
/home/saulius/struct/COD-crude-data/automatic-downloads/DataCite-retrospective/RSC/depositions/lib/dictionaries/cif_core.dic
dictionary named 'cif_core.dic' version 2.4.2 last updated on
2011-04-26.

Automatic conversion script
Id: cif_fix_values 6909 2019-04-08 15:41:33Z antanas 
;
_cod_original_sg_symbol_H-M P2(1)/c
_cod_database_code 7125560

loop_
_symmetry_equiv_pos_as_xyz
'x, y, z'
'-x, y+1/2, -z+1/2'
'-x, -y, -z'
'x, -y-1/2, z-1/2'

loop_
_atom_site_label
_atom_site_type_symbol
_atom_site_fract_x
_atom_site_fract_y
_atom_site_fract_z
_atom_site_U_iso_or_equiv
_atom_site_adp_type
_atom_site_occupancy
_atom_site_symmetry_multiplicity
_atom_site_calc_flag
_atom_site_refinement_flags
C110 C 0.44388(14) 0.54283(19) 0.60550(18) 0.055(3) Uani 1 1 d G
C111 C 0.41528(17) 0.50110(16) 0.59777(19) 0.046(2) Uani 1 1 d G
C112 C 0.38129(15) 0.51174(19) 0.5668(2) 0.052(3) Uani 1 1 d G
C113 C 0.37590(13) 0.5641(2) 0.54365(19) 0.064(3) Uani 1 1 d G
H113 H 0.3532 0.5712 0.5230 0.077 Uiso 1 1 calc R
C114 C 0.40449(13) 0.60584(16) 0.55138(15) 0.058(3) Uani 1 1 d G
C115 C 0.43848(12) 0.59520(16) 0.58230(14) 0.056(3) Uani 1 1 d G
C116 C 0.46708(15) 0.6369(2) 0.5900(2) 0.063(3) Uani 1 1 d G
H116 H 0.4898 0.6298 0.6107 0.075 Uiso 1 1 calc R
C117 C 0.4617(2) 0.6893(2) 0.5668(3) 0.083(4) Uani 1 1 d G
H117 H 0.4808 0.7172 0.5720 0.100 Uiso 1 1 calc R
C118 C 0.4277(2) 0.69994(17) 0.5359(2) 0.091(4) Uani 1 1 d G
H118 H 0.4241 0.7350 0.5204 0.110 Uiso 1 1 calc R
C119 C 0.39910(19) 0.6582(2) 0.5282(2) 0.084(4) Uani 1 1 d G
H119 H 0.3764 0.6653 0.5075 0.101 Uiso 1 1 calc R
O130 O 0.41925(19) 0.4492(3) 0.6216(2) 0.0530(17) Uani 1 1 d .
C131 C 0.3467(3) 0.4716(4) 0.5658(4) 0.056(3) Uani 1 1 d .
H13A H 0.3424 0.4633 0.5991 0.067 Uiso 1 1 calc R
H13B H 0.3237 0.4911 0.5504 0.067 Uiso 1 1 calc R
N132 N 0.3506(3) 0.4160(4) 0.5397(3) 0.065(2) Uani 1 1 d .
O133 O 0.3816(2) 0.3843(3) 0.5639(3) 0.070(2) Uani 1 1 d .
C134 C 0.3589(4) 0.4267(5) 0.4895(4) 0.082(4) Uani 1 1 d .
H13C H 0.3821 0.4503 0.4910 0.098 Uiso 1 1 calc R
H13D H 0.3375 0.4485 0.4729 0.098 Uiso 1 1 calc R
C135 C 0.3651(5) 0.3751(7) 0.4593(5) 0.123(6) Uani 1 1 d .
H13E H 0.3699 0.3868 0.4274 0.185 Uiso 1 1 calc R
H13F H 0.3423 0.3515 0.4569 0.185 Uiso 1 1 calc R
H13G H 0.3871 0.3540 0.4744 0.185 Uiso 1 1 calc R
C136 C 0.3145(4) 0.3802(6) 0.5421(5) 0.096(4) Uani 1 1 d .
H13H H 0.3195 0.3425 0.5300 0.116 Uiso 1 1 calc R
H13I H 0.3106 0.3760 0.5761 0.116 Uiso 1 1 calc R
C137 C 0.2779(5) 0.4008(8) 0.5156(8) 0.160(8) Uani 1 1 d .
H13J H 0.2574 0.3743 0.5194 0.240 Uiso 1 1 calc R
H13K H 0.2809 0.4046 0.4817 0.240 Uiso 1 1 calc R
H13L H 0.2716 0.4372 0.5283 0.240 Uiso 1 1 calc R
C120 C 0.48277(11) 0.5264(2) 0.63792(17) 0.045(2) Uani 1 1 d G
C121 C 0.48171(14) 0.5254(2) 0.68794(18) 0.047(2) Uani 1 1 d G
C122 C 0.51531(16) 0.5129(2) 0.71901(13) 0.049(3) Uani 1 1 d G
C123 C 0.54996(14) 0.5014(2) 0.70005(14) 0.052(3) Uani 1 1 d G
H123 H 0.5724 0.4931 0.7208 0.062 Uiso 1 1 calc R
C124 C 0.55102(11) 0.50246(16) 0.65002(15) 0.053(3) Uani 1 1 d G
C125 C 0.51743(12) 0.51495(16) 0.61896(13) 0.051(3) Uani 1 1 d G
C126 C 0.51848(17) 0.5160(3) 0.56894(13) 0.068(3) Uani 1 1 d G
H126 H 0.4960 0.5243 0.5482 0.081 Uiso 1 1 calc R
C127 C 0.5531(2) 0.5045(3) 0.54998(16) 0.097(4) Uani 1 1 d G
H127 H 0.5538 0.5052 0.5165 0.117 Uiso 1 1 calc R
C128 C 0.58673(17) 0.4920(3) 0.5810(2) 0.093(4) Uani 1 1 d G
H128 H 0.6099 0.4843 0.5684 0.111 Uiso 1 1 calc R
C129 C 0.58567(12) 0.4910(3) 0.6311(2) 0.076(3) Uani 1 1 d G
H129 H 0.6081 0.4826 0.6518 0.091 Uiso 1 1 calc R
O140 O 0.44727(19) 0.5294(3) 0.7075(2) 0.0530(17) Uani 1 1 d .
C141 C 0.5144(3) 0.4976(4) 0.7720(4) 0.060(3) Uani 1 1 d .
H14A H 0.4951 0.4680 0.7738 0.072 Uiso 1 1 calc R
H14B H 0.5396 0.4817 0.7844 0.072 Uiso 1 1 calc R
N142 N 0.5056(3) 0.5451(4) 0.8049(3) 0.063(2) Uani 1 1 d .
O143 O 0.4673(2) 0.5665(3) 0.7904(2) 0.0609(19) Uani 1 1 d .
C144 C 0.5058(4) 0.5252(6) 0.8572(4) 0.098(4) Uani 1 1 d .
H14C H 0.4981 0.5568 0.8764 0.117 Uiso 1 1 calc R
H14D H 0.4863 0.4956 0.8579 0.117 Uiso 1 1 calc R
C145 C 0.5437(5) 0.5029(8) 0.8806(6) 0.141(6) Uani 1 1 d .
H14E H 0.5410 0.4910 0.9132 0.211 Uiso 1 1 calc R
H14F H 0.5631 0.5323 0.8813 0.211 Uiso 1 1 calc R
H14G H 0.5515 0.4710 0.8623 0.211 Uiso 1 1 calc R
C146 C 0.5344(4) 0.5933(5) 0.8013(5) 0.095(4) Uani 1 1 d .
H14H H 0.5605 0.5788 0.8107 0.114 Uiso 1 1 calc R
H14I H 0.5329 0.6051 0.7675 0.114 Uiso 1 1 calc R
C147 C 0.5288(5) 0.6436(6) 0.8310(6) 0.125(6) Uani 1 1 d .
H14J H 0.5478 0.6720 0.8255 0.188 Uiso 1 1 calc R
H14K H 0.5319 0.6332 0.8648 0.188 Uiso 1 1 calc R
H14L H 0.5031 0.6586 0.8221 0.188 Uiso 1 1 calc R
C210 C 0.47978(12) 0.3423(2) 0.77545(19) 0.051(3) Uani 1 1 d G
C211 C 0.47489(14) 0.3505(2) 0.72536(19) 0.050(2) Uani 1 1 d G
C212 C 0.50719(18) 0.3594(2) 0.70083(16) 0.054(3) Uani 1 1 d G
C213 C 0.54438(16) 0.3601(2) 0.72639(19) 0.068(3) Uani 1 1 d G
H213 H 0.5660 0.3661 0.7100 0.081 Uiso 1 1 calc R
C214 C 0.54926(12) 0.35198(17) 0.77648(19) 0.064(3) Uani 1 1 d G
C215 C 0.51697(13) 0.34307(16) 0.80101(16) 0.058(3) Uani 1 1 d G
C216 C 0.52185(19) 0.3349(2) 0.85110(16) 0.069(3) Uani 1 1 d G
H216 H 0.5002 0.3290 0.8675 0.083 Uiso 1 1 calc R
C217 C 0.5590(2) 0.3357(3) 0.87666(19) 0.084(4) Uani 1 1 d G
H217 H 0.5623 0.3302 0.9102 0.100 Uiso 1 1 calc R
C218 C 0.59133(17) 0.3446(3) 0.8521(3) 0.105(5) Uani 1 1 d G
H218 H 0.6162 0.3451 0.8692 0.126 Uiso 1 1 calc R
C219 C 0.58645(12) 0.3527(3) 0.8020(3) 0.082(4) Uani 1 1 d G
H219 H 0.6081 0.3587 0.7856 0.098 Uiso 1 1 calc R
O230 O 0.4386(2) 0.3534(3) 0.7000(2) 0.0613(19) Uani 1 1 d .
C231 C 0.5027(3) 0.3765(5) 0.6467(4) 0.069(3) Uani 1 1 d .
H23A H 0.4845 0.4081 0.6420 0.083 Uiso 1 1 calc R
H23B H 0.5277 0.3898 0.6387 0.083 Uiso 1 1 calc R
N232 N 0.4885(3) 0.3296(4) 0.6118(3) 0.073(3) Uani 1 1 d .
O233 O 0.4521(3) 0.3123(3) 0.6217(3) 0.082(2) Uani 1 1 d .
C234 C 0.5157(4) 0.2780(6) 0.6182(5) 0.091(4) Uani 1 1 d .
H23C H 0.5174 0.2653 0.6517 0.109 Uiso 1 1 calc R
H23D H 0.5042 0.2473 0.5978 0.109 Uiso 1 1 calc R
C235 C 0.5547(5) 0.2884(7) 0.6062(7) 0.137(6) Uani 1 1 d .
H23E H 0.5699 0.2543 0.6114 0.205 Uiso 1 1 calc R
H23F H 0.5666 0.3183 0.6265 0.205 Uiso 1 1 calc R
H23G H 0.5534 0.2996 0.5727 0.205 Uiso 1 1 calc R
C236 C 0.4831(5) 0.3554(8) 0.5602(5) 0.116(5) Uani 1 1 d .
H23H H 0.4645 0.3863 0.5597 0.140 Uiso 1 1 calc R
H23I H 0.5078 0.3717 0.5538 0.140 Uiso 1 1 calc R
C237 C 0.4696(6) 0.3152(9) 0.5198(7) 0.155(7) Uani 1 1 d .
H23J H 0.4679 0.3349 0.4893 0.232 Uiso 1 1 calc R
H23K H 0.4444 0.3004 0.5244 0.232 Uiso 1 1 calc R
H23L H 0.4878 0.2843 0.5197 0.232 Uiso 1 1 calc R
C220 C 0.44281(14) 0.33035(19) 0.79930(18) 0.047(2) Uani 1 1 d G
C221 C 0.41969(16) 0.37660(16) 0.80848(19) 0.047(2) Uani 1 1 d G
C222 C 0.38898(15) 0.36949(18) 0.8361(2) 0.051(3) Uani 1 1 d G
C223 C 0.38138(14) 0.3161(2) 0.85449(19) 0.059(3) Uani 1 1 d G
H223 H 0.3608 0.3114 0.8729 0.071 Uiso 1 1 calc R
C224 C 0.40450(12) 0.26989(17) 0.84531(14) 0.057(3) Uani 1 1 d G
C225 C 0.43522(11) 0.27699(16) 0.81771(13) 0.052(3) Uani 1 1 d G
C226 C 0.45834(15) 0.2307(2) 0.8085(2) 0.058(3) Uani 1 1 d G
H226 H 0.4789 0.2355 0.7901 0.070 Uiso 1 1 calc R
C227 C 0.45075(19) 0.17739(18) 0.8269(2) 0.070(3) Uani 1 1 d G
H227 H 0.4662 0.1464 0.8208 0.084 Uiso 1 1 calc R
C228 C 0.4200(2) 0.17029(16) 0.8545(2) 0.077(4) Uani 1 1 d G
H228 H 0.4150 0.1346 0.8669 0.093 Uiso 1 1 calc R
C229 C 0.39691(17) 0.21654(19) 0.8637(2) 0.073(3) Uani 1 1 d G
H229 H 0.3764 0.2118 0.8822 0.087 Uiso 1 1 calc R
O240 O 0.4256(2) 0.4298(3) 0.7896(2) 0.0582(18) Uani 1 1 d .
C241 C 0.3590(3) 0.4170(4) 0.8413(4) 0.067(3) Uani 1 1 d .
H24A H 0.3485 0.4299 0.8091 0.080 Uiso 1 1 calc R
H24B H 0.3376 0.4012 0.8566 0.080 Uiso 1 1 calc R
N242 N 0.3753(3) 0.4681(4) 0.8708(4) 0.075(3) Uani 1 1 d .
O243 O 0.3997(2) 0.4981(3) 0.8434(3) 0.071(2) Uani 1 1 d .
C244 C 0.3434(4) 0.5067(6) 0.8830(6) 0.102(5) Uani 1 1 d .
H24C H 0.3281 0.4868 0.9049 0.122 Uiso 1 1 calc R
H24D H 0.3551 0.5396 0.9002 0.122 Uiso 1 1 calc R
C245 C 0.3185(5) 0.5255(7) 0.8427(7) 0.137(6) Uani 1 1 d .
H24E H 0.2994 0.5509 0.8533 0.205 Uiso 1 1 calc R
H24F H 0.3055 0.4934 0.8264 0.205 Uiso 1 1 calc R
H24G H 0.3333 0.5451 0.8207 0.205 Uiso 1 1 calc R
C246 C 0.4002(5) 0.4500(6) 0.9178(5) 0.115(6) Uani 1 1 d .
H24H H 0.4222 0.4291 0.9078 0.138 Uiso 1 1 calc R
H24I H 0.4108 0.4848 0.9329 0.138 Uiso 1 1 calc R
C247 C 0.3867(10) 0.4173(10) 0.9559(8) 0.247(16) Uani 1 1 d .
H24J H 0.4079 0.4108 0.9811 0.370 Uiso 1 1 calc R
H24K H 0.3769 0.3814 0.9432 0.370 Uiso 1 1 calc R
H24L H 0.3663 0.4376 0.9691 0.370 Uiso 1 1 calc R
C310 C 0.29311(15) 0.4387(2) 0.70935(18) 0.052(3) Uani 1 1 d G
C311 C 0.31869(14) 0.3940(2) 0.70464(19) 0.048(3) Uani 1 1 d G
C312 C 0.31688(14) 0.3451(2) 0.7327(2) 0.053(3) Uani 1 1 d G
C313 C 0.28947(16) 0.34111(17) 0.7654(2) 0.055(3) Uani 1 1 d G
H313 H 0.2883 0.3085 0.7841 0.066 Uiso 1 1 calc R
C314 C 0.26389(13) 0.38588(18) 0.77009(15) 0.059(3) Uani 1 1 d G
C315 C 0.26571(12) 0.43468(16) 0.74208(15) 0.054(3) Uani 1 1 d G
C316 C 0.24012(16) 0.4795(2) 0.7468(2) 0.075(3) Uani 1 1 d G
H316 H 0.2413 0.5121 0.7280 0.090 Uiso 1 1 calc R
C317 C 0.21272(16) 0.4754(3) 0.7795(3) 0.087(4) Uani 1 1 d G
H317 H 0.1956 0.5054 0.7827 0.105 Uiso 1 1 calc R
C318 C 0.21090(16) 0.4266(3) 0.8075(2) 0.098(4) Uani 1 1 d G
H318 H 0.1926 0.4239 0.8294 0.117 Uiso 1 1 calc R
C319 C 0.23649(17) 0.3818(3) 0.8028(2) 0.076(3) Uani 1 1 d G
H319 H 0.2353 0.3492 0.8216 0.091 Uiso 1 1 calc R
O330 O 0.34694(19) 0.3977(3) 0.6734(2) 0.0533(17) Uani 1 1 d .
C331 C 0.3467(3) 0.2966(4) 0.7309(4) 0.056(3) Uani 1 1 d .
H33A H 0.3441 0.2705 0.7576 0.067 Uiso 1 1 calc R
H33B H 0.3727 0.3125 0.7360 0.067 Uiso 1 1 calc R
N332 N 0.3419(3) 0.2625(3) 0.6824(3) 0.059(2) Uani 1 1 d .
O333 O 0.3524(2) 0.2972(3) 0.6459(2) 0.065(2) Uani 1 1 d .
C334 C 0.3721(4) 0.2138(4) 0.6889(4) 0.075(4) Uani 1 1 d .
H33C H 0.3727 0.1957 0.6575 0.090 Uiso 1 1 calc R
H33D H 0.3976 0.2306 0.6980 0.090 Uiso 1 1 calc R
C335 C 0.3666(5) 0.1700(5) 0.7238(5) 0.112(5) Uani 1 1 d .
H33E H 0.3869 0.1420 0.7238 0.168 Uiso 1 1 calc R
H33F H 0.3417 0.1521 0.7152 0.168 Uiso 1 1 calc R
H33G H 0.3675 0.1865 0.7556 0.168 Uiso 1 1 calc R
C336 C 0.3009(3) 0.2436(5) 0.6695(4) 0.073(3) Uani 1 1 d .
H33H H 0.2938 0.2189 0.6951 0.087 Uiso 1 1 calc R
H33I H 0.2840 0.2766 0.6681 0.087 Uiso 1 1 calc R
C337 C 0.2942(5) 0.2132(6) 0.6229(5) 0.102(5) Uani 1 1 d .
H33J H 0.2672 0.2026 0.6167 0.154 Uiso 1 1 calc R
H33K H 0.3101 0.1796 0.6244 0.154 Uiso 1 1 calc R
H33L H 0.3008 0.2375 0.5973 0.154 Uiso 1 1 calc R
C320 C 0.29662(16) 0.4904(2) 0.67666(18) 0.053(3) Uani 1 1 d G
C321 C 0.32782(15) 0.5270(2) 0.68940(19) 0.051(3) Uani 1 1 d G
C322 C 0.33112(16) 0.5769(2) 0.6633(2) 0.059(3) Uani 1 1 d G
C323 C 0.30324(18) 0.59036(19) 0.6245(2) 0.076(3) Uani 1 1 d G
H323 H 0.3055 0.6238 0.6071 0.091 Uiso 1 1 calc R
C324 C 0.27204(14) 0.55380(18) 0.61180(16) 0.070(3) Uani 1 1 d G
C325 C 0.26873(13) 0.50382(17) 0.63786(16) 0.058(3) Uani 1 1 d G
C326 C 0.23754(16) 0.4673(2) 0.6251(2) 0.083(4) Uani 1 1 d G
H326 H 0.2353 0.4338 0.6426 0.100 Uiso 1 1 calc R
C327 C 0.20965(16) 0.4807(3) 0.5863(3) 0.100(5) Uani 1 1 d G
H327 H 0.1888 0.4562 0.5778 0.120 Uiso 1 1 calc R
C328 C 0.21296(18) 0.5306(3) 0.5603(2) 0.102(5) Uani 1 1 d G
H328 H 0.1943 0.5396 0.5343 0.122 Uiso 1 1 calc R
C329 C 0.24415(19) 0.5672(3) 0.5730(2) 0.083(4) Uani 1 1 d G
H329 H 0.2464 0.6006 0.5556 0.100 Uiso 1 1 calc R
O340 O 0.3570(2) 0.5126(3) 0.7242(2) 0.0575(18) Uani 1 1 d .
C341 C 0.3686(4) 0.6138(5) 0.6691(4) 0.077(4) Uani 1 1 d .
H34A H 0.3909 0.5896 0.6661 0.093 Uiso 1 1 calc R
H34B H 0.3670 0.6416 0.6430 0.093 Uiso 1 1 calc R
N342 N 0.3751(3) 0.6451(4) 0.7180(4) 0.079(3) Uani 1 1 d .
O343 O 0.3838(3) 0.6039(3) 0.7561(3) 0.080(2) Uani 1 1 d .
C344 C 0.4128(6) 0.6796(7) 0.7150(6) 0.137(8) Uani 1 1 d .
H34C H 0.4322 0.6544 0.7039 0.164 Uiso 1 1 calc R
H34D H 0.4073 0.7090 0.6905 0.164 Uiso 1 1 calc R
C345 C 0.4278(9) 0.7033(9) 0.7544(16) 0.34(3) Uani 1 1 d .
H34E H 0.4507 0.7241 0.7485 0.505 Uiso 1 1 calc R
H34F H 0.4347 0.6747 0.7786 0.505 Uiso 1 1 calc R
H34G H 0.4092 0.7290 0.7656 0.505 Uiso 1 1 calc R
C346 C 0.3397(5) 0.6780(6) 0.7280(6) 0.129(6) Uani 1 1 d .
H34H H 0.3442 0.6950 0.7601 0.155 Uiso 1 1 calc R
H34I H 0.3175 0.6525 0.7274 0.155 Uiso 1 1 calc R
C347 C 0.3308(7) 0.7242(7) 0.6902(8) 0.208(13) Uani 1 1 d .
H34J H 0.3082 0.7451 0.6970 0.312 Uiso 1 1 calc R
H34K H 0.3258 0.7072 0.6585 0.312 Uiso 1 1 calc R
H34L H 0.3527 0.7495 0.6910 0.312 Uiso 1 1 calc R
Na1 Na 0.39153(17) 0.2897(2) 0.58365(19) 0.0971(16) Uani 1 1 d .
Na2 Na 0.40551(9) 0.44589(13) 0.70393(11) 0.0363(8) Uani 1 1 d .
Na3 Na 0.41586(16) 0.59352(19) 0.83576(18) 0.0875(15) Uani 1 1 d .
S30 S 0.4506(2) 0.6261(3) 0.9592(3) 0.239(4) Uiso 1 1 d G
O33 O 0.4241(4) 0.5849(7) 0.9726(5) 0.50(2) Uiso 1 1 d G
O32 O 0.4394(5) 0.6804(5) 0.9742(4) 0.279(10) Uiso 1 1 d G
O31 O 0.4505(3) 0.6255(5) 0.9083(3) 0.183(5) Uiso 1 1 d G
C30 C 0.5006(3) 0.6092(7) 0.9893(4) 0.73(7) Uiso 1 1 d G
F31 F 0.5006(4) 0.6097(7) 1.0395(4) 0.266(7) Uiso 1 1 d G
F32 F 0.5078(6) 0.5621(8) 0.9782(4) 0.337(11) Uiso 1 1 d G
F33 F 0.5203(7) 0.6570(8) 0.9760(5) 0.472(18) Uiso 1 1 d G
O301 O 0.3696(5) 0.6603(7) 0.8656(6) 0.219(7) Uiso 1 1 d .
O2 O 0.3726(7) 0.2265(10) 0.5276(8) 0.280(9) Uiso 1 1 d .
O5 O 0.3934(7) 0.3621(9) 0.6301(8) 0.264(9) Uiso 1 1 d .
C410 C 0.05198(16) 0.00239(19) 0.62811(19) 0.054(3) Uani 1 1 d G
C411 C 0.07425(18) 0.04868(16) 0.6167(2) 0.047(2) Uani 1 1 d G
C412 C 0.10376(17) 0.0413(2) 0.5873(2) 0.059(3) Uani 1 1 d G
C413 C 0.11100(15) -0.0124(2) 0.5693(2) 0.065(3) Uani 1 1 d G
H413 H 0.1307 -0.0173 0.5496 0.079 Uiso 1 1 calc R
C414 C 0.08873(14) -0.05866(18) 0.58066(15) 0.060(3) Uani 1 1 d G
C415 C 0.05922(13) -0.05128(17) 0.61007(15) 0.056(3) Uani 1 1 d G
C416 C 0.03695(17) -0.0976(2) 0.6214(2) 0.075(3) Uani 1 1 d G
H416 H 0.0172 -0.0926 0.6411 0.090 Uiso 1 1 calc R
C417 C 0.0442(2) -0.15124(18) 0.6034(3) 0.096(4) Uani 1 1 d G
H417 H 0.0293 -0.1822 0.6110 0.115 Uiso 1 1 calc R
C418 C 0.0737(2) -0.15863(17) 0.5740(3) 0.097(5) Uani 1 1 d G
H418 H 0.0785 -0.1945 0.5619 0.116 Uiso 1 1 calc R
C419 C 0.0960(2) -0.1123(2) 0.5626(2) 0.080(4) Uani 1 1 d G
H419 H 0.1157 -0.1173 0.5429 0.096 Uiso 1 1 calc R
O430 O 0.06892(19) 0.0999(3) 0.6374(2) 0.0553(18) Uani 1 1 d .
C431 C 0.1307(3) 0.0901(4) 0.5781(4) 0.062(3) Uani 1 1 d .
H43A H 0.1515 0.0752 0.5611 0.075 Uiso 1 1 calc R
H43B H 0.1425 0.1044 0.6093 0.075 Uiso 1 1 calc R
N432 N 0.1116(3) 0.1401(4) 0.5487(3) 0.066(3) Uani 1 1 d .
O433 O 0.0878(2) 0.1689(3) 0.5774(3) 0.067(2) Uani 1 1 d .
C434 C 0.0863(4) 0.1185(6) 0.5041(4) 0.086(4) Uani 1 1 d .
H43C H 0.1024 0.0972 0.4841 0.103 Uiso 1 1 calc R
H43D H 0.0669 0.0927 0.5142 0.103 Uiso 1 1 calc R
C435 C 0.0662(5) 0.1654(8) 0.4744(5) 0.135(7) Uani 1 1 d .
H43E H 0.0505 0.1495 0.4467 0.202 Uiso 1 1 calc R
H43F H 0.0853 0.1906 0.4635 0.202 Uiso 1 1 calc R
H43G H 0.0498 0.1863 0.4938 0.202 Uiso 1 1 calc R
C436 C 0.1410(6) 0.1785(7) 0.5333(7) 0.130(6) Uani 1 1 d D
H43H H 0.1269 0.2140 0.5271 0.156 Uiso 1 1 calc R
H43I H 0.1451 0.1641 0.5014 0.156 Uiso 1 1 calc R
C437 C 0.1812(6) 0.1977(12) 0.5543(14) 0.34(2) Uani 1 1 d D
H43J H 0.1913 0.2238 0.5323 0.512 Uiso 1 1 calc R
H43K H 0.1981 0.1653 0.5592 0.512 Uiso 1 1 calc R
H43L H 0.1797 0.2163 0.5849 0.512 Uiso 1 1 calc R
C420 C 0.01666(13) 0.0149(2) 0.6555(2) 0.056(3) Uani 1 1 d G
C421 C 0.02205(15) 0.0183(2) 0.7060(2) 0.052(3) Uani 1 1 d G
C422 C -0.00963(19) 0.0283(2) 0.73138(16) 0.053(3) Uani 1 1 d G
C423 C -0.04670(16) 0.0349(2) 0.7063(2) 0.063(3) Uani 1 1 d G
H423 H -0.0679 0.0416 0.7233 0.075 Uiso 1 1 calc R
C424 C -0.05209(12) 0.03143(17) 0.6558(2) 0.071(3) Uani 1 1 d G
C425 C -0.02041(14) 0.02142(16) 0.63042(16) 0.060(3) Uani 1 1 d G
C426 C -0.0258(2) 0.0180(3) 0.57993(16) 0.074(3) Uani 1 1 d G
H426 H -0.0046 0.0113 0.5629 0.089 Uiso 1 1 calc R
C427 C -0.0629(3) 0.0245(3) 0.5548(2) 0.114(5) Uani 1 1 d G
H427 H -0.0665 0.0222 0.5211 0.137 Uiso 1 1 calc R
C428 C -0.0946(2) 0.0345(3) 0.5802(3) 0.122(6) Uani 1 1 d G
H428 H -0.1194 0.0389 0.5634 0.147 Uiso 1 1 calc R
C429 C -0.08916(13) 0.0380(3) 0.6307(3) 0.092(4) Uani 1 1 d G
H429 H -0.1104 0.0447 0.6477 0.110 Uiso 1 1 calc R
O440 O 0.05900(18) 0.0181(2) 0.7307(2) 0.0510(17) Uani 1 1 d .
C441 C -0.0032(3) 0.0449(4) 0.7856(4) 0.066(3) Uani 1 1 d .
H44A H -0.0276 0.0587 0.7951 0.079 Uiso 1 1 calc R
H44B H 0.0154 0.0760 0.7897 0.079 Uiso 1 1 calc R
N442 N 0.0120(3) -0.0044(4) 0.8202(3) 0.068(3) Uani 1 1 d .
O443 O 0.0500(2) -0.0178(3) 0.8113(3) 0.068(2) Uani 1 1 d .
C444 C -0.0138(4) -0.0566(5) 0.8101(6) 0.112(6) Uani 1 1 d .
H44C H -0.0394 -0.0483 0.8194 0.134 Uiso 1 1 calc R
H44D H -0.0169 -0.0642 0.7754 0.134 Uiso 1 1 calc R
C445 C 0.0016(6) -0.1085(8) 0.8363(9) 0.191(10) Uani 1 1 d .
H44E H -0.0161 -0.1395 0.8285 0.286 Uiso 1 1 calc R
H44F H 0.0044 -0.1016 0.8707 0.286 Uiso 1 1 calc R
H44G H 0.0266 -0.1179 0.8264 0.286 Uiso 1 1 calc R
C446 C 0.0154(4) 0.0177(8) 0.8721(4) 0.112(6) Uani 1 1 d .
H44H H 0.0264 -0.0123 0.8935 0.135 Uiso 1 1 calc R
H44I H 0.0339 0.0490 0.8748 0.135 Uiso 1 1 calc R
C447 C -0.0208(5) 0.0376(8) 0.8900(6) 0.134(6) Uani 1 1 d .
H44J H -0.0152 0.0495 0.9233 0.202 Uiso 1 1 calc R
H44K H -0.0395 0.0072 0.8878 0.202 Uiso 1 1 calc R
H44L H -0.0313 0.0691 0.8705 0.202 Uiso 1 1 calc R
C510 C 0.20749(14) 0.10982(19) 0.72363(18) 0.050(3) Uani 1 1 d G
C511 C 0.18218(13) 0.1560(2) 0.71811(19) 0.046(2) Uani 1 1 d G
C512 C 0.19128(15) 0.2058(2) 0.7441(2) 0.049(3) Uani 1 1 d G
C513 C 0.22569(16) 0.20944(17) 0.7756(2) 0.056(3) Uani 1 1 d G
H513 H 0.2318 0.2428 0.7930 0.067 Uiso 1 1 calc R
C514 C 0.25100(12) 0.16327(17) 0.78115(14) 0.056(3) Uani 1 1 d G
C515 C 0.24190(12) 0.11346(16) 0.75515(14) 0.052(3) Uani 1 1 d G
C516 C 0.26720(16) 0.06729(19) 0.7607(2) 0.071(3) Uani 1 1 d G
H516 H 0.2611 0.0340 0.7433 0.085 Uiso 1 1 calc R
C517 C 0.30161(15) 0.0709(3) 0.7922(2) 0.087(4) Uani 1 1 d G
H517 H 0.3185 0.0400 0.7959 0.104 Uiso 1 1 calc R
C518 C 0.31072(14) 0.1207(3) 0.8182(2) 0.093(4) Uani 1 1 d G
H518 H 0.3337 0.1232 0.8393 0.111 Uiso 1 1 calc R
C519 C 0.28541(15) 0.1669(3) 0.8127(2) 0.079(4) Uani 1 1 d G
H519 H 0.2915 0.2002 0.8301 0.095 Uiso 1 1 calc R
O530 O 0.14695(19) 0.1516(2) 0.6902(2) 0.0521(17) Uani 1 1 d .
C531 C 0.1625(3) 0.2539(4) 0.7440(4) 0.064(3) Uani 1 1 d .
H53A H 0.1724 0.2810 0.7689 0.076 Uiso 1 1 calc R
H53B H 0.1382 0.2388 0.7529 0.076 Uiso 1 1 calc R
N532 N 0.1536(3) 0.2862(4) 0.6953(3) 0.075(3) Uani 1 1 d D
O533 O 0.1327(2) 0.2509(3) 0.6618(2) 0.0574(18) Uani 1 1 d .
C534 C 0.1944(5) 0.2982(6) 0.6763(5) 0.110(5) Uani 1 1 d .
H53C H 0.2105 0.3207 0.7002 0.132 Uiso 1 1 calc R
H53D H 0.2076 0.2624 0.6723 0.132 Uiso 1 1 calc R
C535 C 0.1890(5) 0.3299(7) 0.6277(6) 0.142(7) Uani 1 1 d .
H53E H 0.2140 0.3360 0.6166 0.212 Uiso 1 1 calc R
H53F H 0.1767 0.3660 0.6318 0.212 Uiso 1 1 calc R
H53G H 0.1729 0.3077 0.6040 0.212 Uiso 1 1 calc R
C536 C 0.1264(6) 0.3367(6) 0.7046(6) 0.264(19) Uani 1 1 d D
H53H H 0.1266 0.3606 0.6760 0.316 Uiso 1 1 calc R
H53I H 0.1006 0.3198 0.7016 0.316 Uiso 1 1 calc R
C537 C 0.1260(11) 0.3787(9) 0.7458(7) 0.52(6) Uani 1 1 d D
H53J H 0.1074 0.4084 0.7364 0.778 Uiso 1 1 calc R
H53K H 0.1515 0.3951 0.7534 0.778 Uiso 1 1 calc R
H53L H 0.1187 0.3595 0.7740 0.778 Uiso 1 1 calc R
C520 C 0.19591(16) 0.05507(19) 0.69422(18) 0.047(2) Uani 1 1 d G
C521 C 0.17016(16) 0.0186(2) 0.71377(17) 0.051(3) Uani 1 1 d G
C522 C 0.16218(15) -0.0347(2) 0.6932(2) 0.057(3) Uani 1 1 d G
C523 C 0.17994(17) -0.05158(18) 0.6531(2) 0.060(3) Uani 1 1 d G
H523 H 0.1746 -0.0873 0.6393 0.072 Uiso 1 1 calc R
C524 C 0.20569(13) -0.01515(18) 0.63353(15) 0.062(3) Uani 1 1 d G
C525 C 0.21367(12) 0.03817(17) 0.65409(15) 0.057(3) Uani 1 1 d G
C526 C 0.23942(16) 0.0746(2) 0.6345(2) 0.073(3) Uani 1 1 d G
H526 H 0.2448 0.1103 0.6483 0.088 Uiso 1 1 calc R
C527 C 0.25718(18) 0.0577(3) 0.5944(2) 0.099(5) Uani 1 1 d G
H527 H 0.2744 0.0821 0.5813 0.119 Uiso 1 1 calc R
C528 C 0.24920(19) 0.0044(3) 0.5739(2) 0.100(4) Uani 1 1 d G
H528 H 0.2611 -0.0069 0.5470 0.120 Uiso 1 1 calc R
C529 C 0.22346(19) -0.0321(3) 0.59340(19) 0.085(4) Uani 1 1 d G
H529 H 0.2181 -0.0677 0.5796 0.102 Uiso 1 1 calc R
O540 O 0.14948(19) 0.0375(3) 0.7502(2) 0.0538(17) Uani 1 1 d .
C541 C 0.1300(3) -0.0736(4) 0.7080(4) 0.052(3) Uiso 1 1 d .
H54A H 0.1057 -0.0525 0.7044 0.063 Uiso 1 1 calc R
H54B H 0.1269 -0.1054 0.6855 0.063 Uiso 1 1 calc R
N542 N 0.1364(3) -0.0964(4) 0.7577(3) 0.067(3) Uani 1 1 d .
O543 O 0.1374(2) -0.0526(3) 0.7932(3) 0.065(2) Uani 1 1 d .
C544 C 0.1748(4) -0.1300(5) 0.7672(5) 0.081(4) Uani 1 1 d .
H54C H 0.1747 -0.1591 0.7423 0.097 Uiso 1 1 calc R
H54D H 0.1961 -0.1043 0.7634 0.097 Uiso 1 1 calc R
C545 C 0.1827(5) -0.1579(7) 0.8154(6) 0.124(6) Uani 1 1 d .
H54E H 0.2071 -0.1780 0.8173 0.186 Uiso 1 1 calc R
H54F H 0.1621 -0.1841 0.8196 0.186 Uiso 1 1 calc R
H54G H 0.1842 -0.1295 0.8405 0.186 Uiso 1 1 calc R
C546 C 0.1001(4) -0.1339(5) 0.7665(5) 0.085(4) Uani 1 1 d .
H54H H 0.1023 -0.1441 0.8007 0.102 Uiso 1 1 calc R
H54I H 0.0767 -0.1109 0.7594 0.102 Uiso 1 1 calc R
C547 C 0.0953(5) -0.1844(6) 0.7386(5) 0.122(6) Uani 1 1 d .
H54J H 0.0726 -0.2043 0.7462 0.183 Uiso 1 1 calc R
H54K H 0.1178 -0.2082 0.7460 0.183 Uiso 1 1 calc R
H54L H 0.0923 -0.1749 0.7046 0.183 Uiso 1 1 calc R
C610 C 0.03459(11) 0.2002(2) 0.79866(18) 0.043(2) Uani 1 1 d G
C611 C 0.02884(15) 0.1935(2) 0.74843(18) 0.055(3) Uani 1 1 d G
C612 C -0.00839(17) 0.1834(2) 0.72496(14) 0.048(3) Uani 1 1 d G
C613 C -0.03988(14) 0.1800(2) 0.75172(17) 0.057(3) Uani 1 1 d G
H613 H -0.0648 0.1732 0.7360 0.069 Uiso 1 1 calc R
C614 C -0.03413(11) 0.18668(14) 0.80195(17) 0.054(3) Uani 1 1 d G
C615 C 0.00310(12) 0.19681(14) 0.82542(14) 0.051(3) Uani 1 1 d G
C616 C 0.00885(17) 0.2035(2) 0.87565(15) 0.061(3) Uani 1 1 d G
H616 H 0.0338 0.2103 0.8914 0.073 Uiso 1 1 calc R
C617 C -0.0226(2) 0.2001(2) 0.90241(16) 0.070(3) Uani 1 1 d G
H617 H -0.0188 0.2046 0.9360 0.084 Uiso 1 1 calc R
C618 C -0.05987(18) 0.1900(2) 0.8789(2) 0.075(3) Uani 1 1 d G
H618 H -0.0809 0.1877 0.8968 0.090 Uiso 1 1 calc R
C619 C -0.06562(13) 0.1833(2) 0.8287(2) 0.072(3) Uani 1 1 d G
H619 H -0.0905 0.1765 0.8130 0.087 Uiso 1 1 calc R
O630 O 0.06015(19) 0.1943(3) 0.7213(2) 0.0531(17) Uani 1 1 d .
C631 C -0.0150(3) 0.1629(4) 0.6718(4) 0.053(3) Uani 1 1 d .
H63A H -0.0410 0.1468 0.6653 0.064 Uiso 1 1 calc R
H63B H 0.0036 0.1330 0.6673 0.064 Uiso 1 1 calc R
N632 N -0.0105(3) 0.2112(3) 0.6352(3) 0.059(2) Uani 1 1 d .
O633 O 0.0264(2) 0.2332(3) 0.6428(2) 0.066(2) Uani 1 1 d .
C634 C -0.0390(4) 0.2571(4) 0.6398(4) 0.074(3) Uani 1 1 d .
H63C H -0.0349 0.2868 0.6166 0.089 Uiso 1 1 calc R
H63D H -0.0338 0.2733 0.6721 0.089 Uiso 1 1 calc R
C635 C -0.0824(4) 0.2385(6) 0.6313(6) 0.109(5) Uani 1 1 d .
H63E H -0.0988 0.2705 0.6360 0.164 Uiso 1 1 calc R
H63F H -0.0869 0.2090 0.6539 0.164 Uiso 1 1 calc R
H63G H -0.0884 0.2245 0.5987 0.164 Uiso 1 1 calc R
C636 C -0.0168(4) 0.1827(5) 0.5848(4) 0.077(4) Uani 1 1 d .
H63H H 0.0037 0.1548 0.5829 0.092 Uiso 1 1 calc R
H63I H -0.0414 0.1624 0.5817 0.092 Uiso 1 1 calc R
C637 C -0.0170(5) 0.2232(6) 0.5425(5) 0.106(5) Uani 1 1 d .
H63J H -0.0210 0.2022 0.5125 0.159 Uiso 1 1 calc R
H63K H 0.0075 0.2428 0.5446 0.159 Uiso 1 1 calc R
H63L H -0.0377 0.2503 0.5434 0.159 Uiso 1 1 calc R
C620 C 0.07596(13) 0.21645(19) 0.82118(19) 0.052(3) Uani 1 1 d G
C621 C 0.10233(17) 0.17172(16) 0.82876(19) 0.048(2) Uani 1 1 d G
C622 C 0.13969(16) 0.18150(19) 0.8520(2) 0.058(3) Uani 1 1 d G
C623 C 0.15068(13) 0.2360(2) 0.86763(19) 0.056(3) Uani 1 1 d G
H623 H 0.1757 0.2425 0.8832 0.067 Uiso 1 1 calc R
C624 C 0.12431(12) 0.28073(17) 0.86006(14) 0.054(3) Uani 1 1 d G
C625 C 0.08695(12) 0.27096(17) 0.83683(14) 0.053(3) Uani 1 1 d G
C626 C 0.06058(15) 0.3157(2) 0.8292(2) 0.065(3) Uani 1 1 d G
H626 H 0.0356 0.3091 0.8137 0.078 Uiso 1 1 calc R
C627 C 0.0716(2) 0.37019(19) 0.8449(2) 0.086(4) Uani 1 1 d G
H627 H 0.0539 0.4001 0.8398 0.103 Uiso 1 1 calc R
C628 C 0.1089(2) 0.37996(17) 0.8681(2) 0.085(4) Uani 1 1 d G
H628 H 0.1163 0.4164 0.8786 0.102 Uiso 1 1 calc R
C629 C 0.13530(17) 0.33523(19) 0.8757(2) 0.066(3) Uani 1 1 d G
H629 H 0.1603 0.3418 0.8912 0.079 Uiso 1 1 calc R
O640 O 0.09310(19) 0.1192(2) 0.8099(2) 0.0522(17) Uani 1 1 d .
C641 C 0.1721(3) 0.1356(4) 0.8560(4) 0.057(3) Uani 1 1 d .
H64A H 0.1747 0.1207 0.8238 0.069 Uiso 1 1 calc R
H64B H 0.1968 0.1530 0.8685 0.069 Uiso 1 1 calc R
N642 N 0.1633(3) 0.0870(4) 0.8892(3) 0.068(3) Uani 1 1 d .
O643 O 0.1323(2) 0.0543(3) 0.8662(3) 0.066(2) Uani 1 1 d .
C644 C 0.1506(5) 0.1074(5) 0.9357(4) 0.096(5) Uani 1 1 d .
H64C H 0.1266 0.1285 0.9273 0.115 Uiso 1 1 calc R
H64D H 0.1440 0.0739 0.9535 0.115 Uiso 1 1 calc R
C645 C 0.1763(5) 0.1432(8) 0.9702(6) 0.139(6) Uani 1 1 d .
H64E H 0.1629 0.1528 0.9976 0.208 Uiso 1 1 calc R
H64F H 0.1829 0.1774 0.9542 0.208 Uiso 1 1 calc R
H64G H 0.1997 0.1225 0.9813 0.208 Uiso 1 1 calc R
C646 C 0.1972(4) 0.0475(6) 0.8994(7) 0.122(6) Uani 1 1 d .
H64H H 0.2183 0.0680 0.9180 0.146 Uiso 1 1 calc R
H64I H 0.1897 0.0166 0.9196 0.146 Uiso 1 1 calc R
C647 C 0.2112(7) 0.0241(8) 0.8586(6) 0.164(10) Uani 1 1 d .
H64J H 0.2323 -0.0015 0.8688 0.246 Uiso 1 1 calc R
H64K H 0.2204 0.0540 0.8392 0.246 Uiso 1 1 calc R
H64L H 0.1906 0.0037 0.8396 0.246 Uiso 1 1 calc R
Na4 Na 0.07867(13) 0.25895(17) 0.60436(16) 0.0721(12) Uani 1 1 d .
Na5 Na 0.09609(11) 0.10318(14) 0.72406(13) 0.0522(10) Uani 1 1 d .
Na6 Na 0.10838(13) -0.03506(17) 0.85991(15) 0.0688(12) Uani 1 1 d .
S40 S 0.08800(12) 0.37351(19) 0.55384(15) 0.1166(14) Uani 1 1 d G
O43 O 0.1014(3) 0.3194(2) 0.5413(3) 0.169(5) Uani 1 1 d G
O42 O 0.1184(2) 0.4136(3) 0.5537(3) 0.178(6) Uani 1 1 d G
O41 O 0.0758(2) 0.3712(4) 0.60066(18) 0.160(5) Uani 1 1 d G
C40 C 0.04607(18) 0.3952(4) 0.5086(3) 0.188(11) Uani 1 1 d G
F41 F 0.0581(3) 0.3975(5) 0.4625(2) 0.213(7) Uani 1 1 d G
F43 F 0.0188(3) 0.3547(4) 0.5108(3) 0.238(7) Uani 1 1 d G
F42 F 0.0361(4) 0.4474(3) 0.5224(3) 0.217(7) Uani 1 1 d G
S60 S 0.12257(15) -0.11540(19) 0.94519(16) 0.1368(18) Uani 1 1 d G
O62 O 0.0989(2) -0.1241(2) 0.9006(2) 0.155(4) Uiso 1 1 d G
O61 O 0.1459(2) -0.0665(2) 0.9418(2) 0.186(6) Uiso 1 1 d G
O63 O 0.14678(19) -0.1633(2) 0.9558(2) 0.285(10) Uiso 1 1 d G
C60 C 0.0928(3) -0.1001(5) 0.9909(3) 0.220(11) Uiso 1 1 d G
F61 F 0.0675(4) -0.0549(5) 0.9787(4) 0.355(11) Uiso 1 1 d G
F62 F 0.0714(4) -0.1498(5) 0.9945(4) 0.294(8) Uiso 1 1 d G
F63 F 0.1149(4) -0.0891(6) 1.0352(3) 0.286(8) Uiso 1 1 d G
S10 S 0.2787(2) 0.2300(3) 0.4298(2) 0.135(2) Uiso 0.839(9) 1 d PG
O11 O 0.3183(2) 0.2440(5) 0.4429(3) 0.196(7) Uiso 0.839(9) 1 d PG
O12 O 0.2668(8) 0.2328(10) 0.3798(7) 0.377(18) Uiso 0.839(9) 1 d PG
O13 O 0.2548(8) 0.2764(5) 0.4511(10) 0.42(2) Uiso 0.839(9) 1 d PG
C10 C 0.2692(4) 0.1640(5) 0.4577(5) 0.265(18) Uiso 0.839(9) 1 d PG
F13 F 0.2917(6) 0.1232(7) 0.4374(7) 0.376(15) Uiso 0.839(9) 1 d PG
F11 F 0.2799(6) 0.1661(8) 0.5077(5) 0.291(10) Uiso 0.839(9) 1 d PG
F12 F 0.2300(4) 0.1496(7) 0.4481(6) 0.267(9) Uiso 0.839(9) 1 d PG
S20 S 0.6644(3) 0.3814(5) 0.6988(4) 0.252(5) Uiso 0.767(7) 1 d PG
O21 O 0.6421(5) 0.4256(7) 0.7162(7) 0.246(11) Uiso 0.767(7) 1 d PG
O22 O 0.6434(5) 0.3298(6) 0.6985(8) 0.290(14) Uiso 0.767(7) 1 d PG
O23 O 0.6720(6) 0.3943(9) 0.6510(5) 0.313(15) Uiso 0.767(7) 1 d PG
C20 C 0.7114(5) 0.3741(11) 0.7391(8) 0.54(6) Uiso 0.767(7) 1 d PG
F21 F 0.7333(5) 0.3305(13) 0.7218(12) 0.48(2) Uiso 0.767(7) 1 d PG
F22 F 0.7274(4) 0.4150(13) 0.7017(12) 0.390(17) Uiso 0.767(7) 1 d PG
F23 F 0.7019(4) 0.3769(15) 0.7664(12) 0.48(3) Uiso 0.767(7) 1 d PG
S50 S -0.1672(3) 0.1560(6) 0.7099(5) 0.213(6) Uiso 0.593(7) 1 d PG
O51 O -0.1539(4) 0.1994(9) 0.7430(9) 0.35(2) Uiso 0.593(7) 1 d PG
O52 O -0.1523(4) 0.1031(7) 0.7277(10) 0.32(2) Uiso 0.593(7) 1 d PG
O53 O -0.1544(4) 0.1672(13) 0.6644(5) 0.58(5) Uiso 0.593(7) 1 d PG
C50 C -0.2164(6) 0.1606(12) 0.7148(10) 0.35(4) Uiso 0.593(7) 1 d PG
F51 F -0.2268(11) 0.1251(12) 0.7513(10) 0.311(16) Uiso 0.593(7) 1 d PG
F52 F -0.2380(11) 0.2107(11) 0.7141(12) 0.328(17) Uiso 0.593(7) 1 d PG
F53 F -0.2241(15) 0.1334(17) 0.6700(11) 0.42(3) Uiso 0.593(7) 1 d PG
N60 N 0.1849(13) 0.8637(18) 0.4848(16) 0.224(18) Uiso 0.50 1 d PD
C61 C 0.1786(14) 0.820(2) 0.466(3) 0.29(3) Uiso 0.50 1 d PD
C62 C 0.1851(14) 0.7673(18) 0.4387(17) 0.191(18) Uiso 0.50 1 d PD
N70 N 0.1743(6) 0.0459(9) 0.4676(7) 0.189(7) Uiso 1 1 d D
C71 C 0.1952(7) 0.0204(10) 0.4475(9) 0.181(9) Uiso 1 1 d D
C72 C 0.2271(12) -0.009(2) 0.4263(18) 0.43(3) Uiso 1 1 d D
N81 N 0.3239(14) 0.537(2) 0.1770(18) 0.26(2) Uiso 0.50 1 d PD
C83 C 0.3497(11) 0.5051(16) 0.1783(12) 0.128(11) Uiso 0.50 1 d PD
C84 C 0.3736(19) 0.456(3) 0.166(3) 0.32(4) Uiso 0.50 1 d PD
N91 N 0.1031(10) 0.9849(14) 0.2082(13) 0.347(18) Uiso 1 1 d D
C93 C 0.1229(8) 0.9700(11) 0.1803(10) 0.194(9) Uiso 1 1 d D
C94 C 0.1445(10) 0.9346(14) 0.1484(12) 0.262(14) Uiso 1 1 d D

loop_
_atom_site_aniso_label
_atom_site_aniso_U_11
_atom_site_aniso_U_22
_atom_site_aniso_U_33
_atom_site_aniso_U_23
_atom_site_aniso_U_13
_atom_site_aniso_U_12
C110 0.060(7) 0.062(7) 0.044(6) -0.006(5) 0.015(5) -0.013(6)
C111 0.056(7) 0.048(6) 0.035(5) 0.008(5) 0.010(5) 0.010(5)
C112 0.065(7) 0.045(6) 0.045(6) 0.003(5) 0.009(5) -0.007(5)
C113 0.071(8) 0.066(7) 0.055(7) 0.002(6) 0.003(6) -0.003(6)
C114 0.092(9) 0.040(6) 0.043(6) 0.013(5) 0.010(6) -0.001(6)
C115 0.072(8) 0.037(6) 0.058(7) 0.013(5) 0.008(6) -0.011(5)
C116 0.088(9) 0.039(6) 0.063(7) -0.005(5) 0.014(6) -0.019(6)
C117 0.096(10) 0.064(8) 0.089(10) 0.011(7) 0.007(8) -0.022(7)
C118 0.124(13) 0.042(7) 0.114(11) 0.023(7) 0.038(10) -0.004(8)
C119 0.095(10) 0.067(8) 0.090(9) 0.017(7) 0.006(8) 0.015(7)
O130 0.060(4) 0.047(4) 0.052(4) 0.007(3) 0.005(3) -0.007(3)
C131 0.055(7) 0.054(6) 0.057(7) -0.006(5) -0.001(5) -0.006(5)
N132 0.073(7) 0.058(6) 0.061(6) -0.002(5) 0.004(5) -0.024(5)
O133 0.087(6) 0.059(5) 0.063(5) -0.001(4) -0.003(4) 0.000(4)
C134 0.128(12) 0.075(8) 0.041(7) 0.005(6) 0.006(7) -0.006(8)
C135 0.160(16) 0.129(13) 0.081(10) -0.016(10) 0.021(10) -0.040(12)
C136 0.092(11) 0.083(9) 0.111(11) -0.004(8) -0.002(9) -0.032(8)
C137 0.096(14) 0.146(16) 0.22(2) 0.004(15) -0.029(14) -0.021(12)
C120 0.057(7) 0.035(5) 0.041(6) 0.000(4) 0.002(5) -0.012(5)
C121 0.055(7) 0.045(6) 0.042(6) -0.003(5) 0.009(5) -0.010(5)
C122 0.067(7) 0.053(6) 0.026(5) -0.006(4) 0.003(5) -0.015(5)
C123 0.046(6) 0.053(6) 0.057(7) -0.010(5) 0.004(5) -0.009(5)
C124 0.046(6) 0.070(7) 0.045(6) -0.009(5) 0.014(5) -0.011(5)
C125 0.051(7) 0.071(7) 0.034(6) -0.008(5) 0.021(5) -0.014(5)
C126 0.055(7) 0.084(8) 0.065(8) -0.002(6) 0.010(6) -0.013(6)
C127 0.098(11) 0.146(13) 0.051(8) -0.003(8) 0.018(8) -0.017(10)
C128 0.062(9) 0.141(12) 0.080(9) 0.017(9) 0.031(7) 0.004(8)
C129 0.060(8) 0.092(9) 0.077(9) 0.007(7) 0.017(6) -0.024(7)
O140 0.060(5) 0.054(4) 0.047(4) -0.001(3) 0.014(3) -0.006(3)
C141 0.067(7) 0.041(6) 0.072(8) 0.002(5) 0.007(6) 0.000(5)
N142 0.076(7) 0.058(6) 0.055(6) -0.007(5) 0.003(5) -0.014(5)
O143 0.067(5) 0.063(4) 0.054(4) -0.009(3) 0.010(4) -0.002(4)
C144 0.123(13) 0.114(11) 0.051(8) -0.008(7) -0.008(8) 0.013(9)
C145 0.137(16) 0.153(16) 0.126(14) -0.002(12) -0.011(12) 0.001(13)
C146 0.088(10) 0.083(9) 0.122(12) -0.028(8) 0.046(8) -0.047(8)
C147 0.117(13) 0.101(11) 0.163(15) -0.071(11) 0.040(11) -0.042(10)
C210 0.047(6) 0.039(6) 0.069(7) 0.004(5) 0.013(5) 0.006(5)
C211 0.051(7) 0.050(6) 0.051(6) 0.006(5) 0.017(5) -0.002(5)
C212 0.074(8) 0.042(6) 0.051(6) 0.004(5) 0.026(6) -0.006(5)
C213 0.049(7) 0.052(7) 0.106(10) 0.002(7) 0.024(7) -0.004(5)
C214 0.046(7) 0.059(7) 0.088(9) 0.015(6) 0.011(6) -0.002(5)
C215 0.061(8) 0.049(6) 0.062(7) 0.003(5) 0.002(6) 0.004(5)
C216 0.066(8) 0.062(7) 0.076(8) 0.009(6) -0.001(6) -0.002(6)
C217 0.085(10) 0.077(8) 0.087(9) 0.009(7) 0.003(8) 0.000(7)
C218 0.057(9) 0.104(11) 0.148(15) -0.032(10) -0.016(9) -0.003(8)
C219 0.069(9) 0.088(9) 0.088(10) -0.005(8) 0.004(7) -0.007(7)
O230 0.047(4) 0.073(5) 0.066(5) 0.016(4) 0.011(4) -0.003(4)
C231 0.067(8) 0.057(7) 0.088(9) -0.010(6) 0.031(6) -0.012(6)
N232 0.078(7) 0.078(7) 0.069(7) 0.019(6) 0.036(5) 0.005(6)
O233 0.089(6) 0.093(6) 0.068(5) 0.003(4) 0.028(5) -0.016(5)
C234 0.104(12) 0.085(9) 0.088(10) -0.007(7) 0.022(8) 0.024(9)
C235 0.105(14) 0.142(15) 0.164(16) -0.020(12) 0.019(12) 0.050(12)
C236 0.113(13) 0.152(15) 0.085(11) 0.012(11) 0.020(9) 0.004(11)
C237 0.131(16) 0.22(2) 0.121(15) -0.025(15) 0.034(12) -0.004(15)
C220 0.047(6) 0.054(6) 0.042(6) 0.001(5) 0.009(5) -0.001(5)
C221 0.048(6) 0.050(6) 0.043(6) 0.005(5) 0.008(5) -0.013(5)
C222 0.053(7) 0.053(6) 0.048(6) -0.012(5) 0.008(5) 0.002(5)
C223 0.065(7) 0.045(6) 0.072(7) 0.014(5) 0.029(6) -0.008(6)
C224 0.050(7) 0.058(7) 0.062(7) 0.018(6) 0.005(5) -0.012(5)
C225 0.056(7) 0.045(6) 0.052(6) 0.011(5) -0.003(5) 0.006(5)
C226 0.056(7) 0.049(6) 0.069(7) 0.009(6) 0.002(5) 0.003(5)
C227 0.069(8) 0.058(7) 0.080(8) 0.010(6) -0.005(7) 0.024(6)
C228 0.085(10) 0.055(7) 0.090(9) 0.013(7) 0.008(7) -0.002(7)
C229 0.082(9) 0.064(8) 0.072(8) 0.013(6) 0.012(7) -0.006(7)
O240 0.067(5) 0.043(4) 0.066(5) 0.011(3) 0.012(4) -0.005(3)
C241 0.076(8) 0.064(7) 0.062(7) -0.022(6) 0.018(6) -0.028(6)
N242 0.076(7) 0.065(6) 0.089(8) -0.019(6) 0.031(6) -0.005(6)
O243 0.079(6) 0.062(5) 0.079(5) -0.006(4) 0.033(4) -0.019(4)
C244 0.084(11) 0.092(10) 0.136(14) -0.033(10) 0.042(10) 0.014(8)
C245 0.131(16) 0.114(13) 0.160(17) -0.036(12) 0.000(13) 0.030(12)
C246 0.190(18) 0.088(10) 0.068(10) 0.004(8) 0.016(11) -0.013(10)
C247 0.48(5) 0.151(19) 0.130(18) -0.007(15) 0.10(2) -0.01(2)
C310 0.053(7) 0.039(6) 0.060(7) -0.005(5) -0.008(5) -0.004(5)
C311 0.054(7) 0.041(6) 0.046(6) 0.002(5) -0.006(5) -0.012(5)
C312 0.043(6) 0.052(6) 0.061(7) -0.012(5) -0.002(5) -0.010(5)
C313 0.064(7) 0.041(6) 0.058(7) 0.007(5) 0.004(6) -0.013(5)
C314 0.057(7) 0.052(7) 0.072(8) -0.006(6) 0.022(6) -0.010(6)
C315 0.046(6) 0.058(7) 0.060(7) -0.008(5) 0.011(5) -0.001(5)
C316 0.056(7) 0.075(8) 0.099(9) 0.001(7) 0.031(7) 0.004(6)
C317 0.088(10) 0.068(8) 0.110(11) 0.011(8) 0.028(8) 0.009(7)
C318 0.074(10) 0.107(11) 0.120(12) -0.012(10) 0.044(8) -0.011(8)
C319 0.086(9) 0.065(8) 0.082(9) 0.000(6) 0.034(7) -0.005(7)
O330 0.046(4) 0.055(4) 0.061(4) 0.001(3) 0.012(3) -0.007(3)
C331 0.061(7) 0.044(6) 0.064(7) 0.001(5) 0.006(5) 0.000(5)
N332 0.074(7) 0.039(5) 0.065(6) 0.001(4) 0.016(5) 0.006(5)
O333 0.088(6) 0.050(4) 0.057(5) 0.010(4) 0.013(4) -0.015(4)
C334 0.100(10) 0.045(7) 0.087(9) -0.012(6) 0.036(7) 0.012(6)
C335 0.200(18) 0.045(7) 0.096(10) 0.014(7) 0.041(11) 0.021(9)
C336 0.067(8) 0.061(7) 0.088(9) -0.019(7) 0.001(6) -0.022(6)
C337 0.125(13) 0.085(10) 0.098(11) 0.003(8) 0.016(9) -0.024(9)
C320 0.055(7) 0.046(6) 0.060(7) -0.002(5) 0.015(5) 0.001(5)
C321 0.074(8) 0.031(5) 0.049(6) 0.005(5) 0.015(6) 0.009(5)
C322 0.066(8) 0.051(6) 0.060(7) -0.003(5) 0.013(6) -0.009(6)
C323 0.100(10) 0.056(7) 0.078(9) 0.017(6) 0.030(8) 0.007(7)
C324 0.082(9) 0.046(7) 0.081(8) 0.015(6) 0.007(7) 0.008(6)
C325 0.048(7) 0.062(7) 0.063(7) -0.003(6) 0.005(5) -0.004(6)
C326 0.085(10) 0.076(8) 0.084(9) 0.013(7) -0.004(7) 0.015(7)
C327 0.072(9) 0.102(11) 0.119(12) 0.024(9) -0.016(8) -0.007(8)
C328 0.084(11) 0.103(11) 0.110(11) 0.015(9) -0.022(9) 0.023(9)
C329 0.090(10) 0.063(8) 0.097(10) 0.013(7) 0.014(8) 0.020(7)
O340 0.058(5) 0.047(4) 0.068(5) 0.005(3) 0.009(4) 0.003(3)
C341 0.096(10) 0.059(7) 0.081(9) 0.020(7) 0.024(7) -0.004(7)
N342 0.090(8) 0.055(6) 0.089(8) -0.010(6) -0.001(6) -0.014(6)
O343 0.105(7) 0.060(5) 0.076(5) -0.003(4) 0.015(5) -0.012(4)
C344 0.20(2) 0.081(11) 0.118(13) 0.000(9) -0.028(12) -0.095(12)
C345 0.26(4) 0.078(16) 0.64(8) 0.15(3) -0.05(4) -0.063(18)
C346 0.146(16) 0.084(10) 0.150(15) -0.033(10) -0.008(12) 0.057(11)
C347 0.25(3) 0.084(12) 0.26(3) -0.034(14) -0.09(2) 0.087(15)
Na1 0.114(4) 0.083(3) 0.097(4) -0.007(3) 0.024(3) -0.018(3)
Na2 0.0353(19) 0.0356(18) 0.0394(19) 0.0061(15) 0.0101(15) -0.0067(15)
Na3 0.107(4) 0.064(3) 0.096(4) -0.010(3) 0.030(3) -0.011(3)
C410 0.061(7) 0.050(6) 0.047(6) 0.011(5) -0.006(5) -0.004(5)
C411 0.063(7) 0.033(5) 0.046(6) 0.002(5) 0.003(5) -0.001(5)
C412 0.068(8) 0.047(6) 0.057(7) 0.014(5) -0.007(6) -0.006(6)
C413 0.077(8) 0.067(8) 0.050(7) -0.016(6) 0.000(6) -0.008(6)
C414 0.084(9) 0.046(6) 0.046(6) -0.009(5) -0.005(6) 0.001(6)
C415 0.079(8) 0.034(6) 0.052(7) -0.006(5) -0.007(6) -0.005(5)
C416 0.085(9) 0.051(7) 0.086(9) -0.001(6) 0.000(7) 0.005(6)
C417 0.120(13) 0.052(8) 0.112(11) -0.012(7) 0.004(9) -0.013(8)
C418 0.122(13) 0.060(8) 0.103(11) -0.031(8) -0.011(9) 0.015(8)
C419 0.096(10) 0.066(8) 0.075(8) -0.014(7) -0.002(7) -0.007(7)
O430 0.063(5) 0.046(4) 0.056(4) -0.006(3) 0.004(3) -0.006(3)
C431 0.068(8) 0.057(7) 0.062(7) 0.000(6) 0.008(6) -0.011(6)
N432 0.076(7) 0.054(6) 0.069(6) 0.009(5) 0.011(5) -0.005(5)
O433 0.088(6) 0.055(4) 0.059(5) 0.001(4) 0.012(4) -0.004(4)
C434 0.109(11) 0.102(10) 0.049(7) -0.001(7) 0.016(7) 0.008(8)
C435 0.148(15) 0.195(17) 0.060(9) 0.034(10) 0.007(9) 0.084(13)
C436 0.114(14) 0.095(11) 0.185(17) 0.065(11) 0.036(13) 0.007(11)
C437 0.17(3) 0.27(4) 0.58(7) 0.16(4) 0.03(4) 0.10(3)
C420 0.087(9) 0.031(5) 0.048(6) 0.005(5) -0.005(6) -0.013(5)
C421 0.057(7) 0.029(5) 0.068(7) 0.015(5) 0.001(6) -0.011(5)
C422 0.053(7) 0.039(6) 0.069(7) 0.005(5) 0.011(6) -0.006(5)
C423 0.054(7) 0.053(6) 0.079(8) 0.007(6) -0.001(6) -0.003(5)
C424 0.051(8) 0.054(7) 0.103(10) 0.011(7) -0.016(7) -0.009(6)
C425 0.062(8) 0.046(6) 0.062(7) 0.007(5) -0.028(6) -0.002(5)
C426 0.067(8) 0.058(7) 0.093(9) 0.001(7) -0.013(7) -0.012(6)
C427 0.119(14) 0.096(11) 0.117(13) -0.009(9) -0.027(11) -0.030(10)
C428 0.111(14) 0.096(11) 0.142(16) 0.004(11) -0.056(12) -0.009(10)
C429 0.069(9) 0.073(8) 0.126(12) 0.007(8) -0.020(8) -0.011(7)
O440 0.043(4) 0.048(4) 0.059(4) 0.000(3) -0.005(3) -0.004(3)
C441 0.084(9) 0.038(6) 0.076(8) 0.018(5) 0.011(6) 0.017(6)
N442 0.068(7) 0.064(6) 0.073(7) 0.012(5) 0.019(5) 0.014(5)
O443 0.052(5) 0.072(5) 0.079(5) 0.015(4) 0.008(4) 0.006(4)
C444 0.071(9) 0.073(9) 0.192(16) 0.073(10) 0.016(10) -0.004(7)
C445 0.124(16) 0.170(18) 0.28(3) 0.136(19) 0.028(17) 0.010(14)
C446 0.089(11) 0.191(16) 0.060(9) 0.049(10) 0.022(7) 0.044(11)
C447 0.139(16) 0.153(15) 0.113(13) -0.009(11) 0.021(11) 0.047(12)
C510 0.055(7) 0.037(5) 0.059(7) 0.012(5) 0.021(5) -0.002(5)
C511 0.041(6) 0.055(6) 0.041(6) 0.008(5) 0.006(5) -0.008(5)
C512 0.063(7) 0.033(5) 0.050(6) -0.003(5) 0.004(5) -0.006(5)
C513 0.084(8) 0.029(5) 0.056(7) 0.007(5) 0.010(6) -0.016(5)
C514 0.052(7) 0.061(7) 0.053(6) -0.006(5) -0.006(5) -0.013(6)
C515 0.048(6) 0.051(6) 0.054(6) 0.004(5) -0.004(5) -0.003(5)
C516 0.068(8) 0.067(8) 0.073(8) 0.004(6) -0.009(6) -0.005(6)
C517 0.069(9) 0.074(9) 0.115(11) -0.004(8) -0.001(8) 0.001(7)
C518 0.070(9) 0.106(11) 0.096(10) -0.005(9) -0.016(7) -0.017(8)
C519 0.074(9) 0.071(8) 0.087(9) -0.022(7) -0.006(7) -0.005(7)
O530 0.058(5) 0.045(4) 0.051(4) 0.001(3) 0.000(3) -0.009(3)
C531 0.092(9) 0.048(6) 0.049(7) 0.000(5) -0.002(6) -0.009(6)
N532 0.112(9) 0.051(6) 0.059(6) 0.001(5) -0.007(6) 0.006(6)
O533 0.074(5) 0.042(4) 0.054(4) -0.005(3) -0.003(4) -0.006(3)
C534 0.119(13) 0.100(11) 0.100(11) 0.031(9) -0.023(9) -0.063(10)
C535 0.178(18) 0.121(13) 0.110(13) 0.034(10) -0.051(12) -0.063(12)
C536 0.52(5) 0.037(8) 0.165(17) -0.009(10) -0.23(2) 0.070(16)
C537 0.54(8) 0.22(4) 0.67(10) 0.26(5) -0.43(8) -0.17(4)
C520 0.052(6) 0.038(5) 0.050(6) -0.003(5) 0.006(5) -0.012(5)
C521 0.058(7) 0.035(5) 0.055(7) -0.004(5) -0.009(5) 0.008(5)
C522 0.061(7) 0.046(6) 0.062(7) 0.009(5) 0.000(6) 0.001(5)
C523 0.074(8) 0.050(6) 0.056(7) -0.015(5) 0.009(6) 0.001(6)
C524 0.073(8) 0.062(7) 0.054(7) -0.012(6) 0.018(6) 0.002(6)
C525 0.056(7) 0.057(7) 0.059(7) -0.001(6) 0.009(5) 0.008(6)
C526 0.072(8) 0.078(8) 0.072(8) -0.009(7) 0.017(7) -0.011(7)
C527 0.118(12) 0.104(11) 0.083(10) -0.014(8) 0.045(9) -0.034(9)
C528 0.083(10) 0.130(13) 0.090(10) -0.010(10) 0.030(8) -0.002(9)
C529 0.104(11) 0.081(9) 0.073(9) -0.016(7) 0.016(8) -0.008(8)
O540 0.057(4) 0.046(4) 0.060(4) -0.012(3) 0.014(3) -0.003(3)
N542 0.074(7) 0.045(5) 0.079(7) -0.003(5) 0.005(5) -0.004(5)
O543 0.077(5) 0.046(4) 0.072(5) -0.001(4) 0.002(4) -0.013(4)
C544 0.080(9) 0.075(8) 0.087(9) 0.006(7) 0.004(7) 0.010(7)
C545 0.133(15) 0.115(12) 0.115(13) 0.026(10) -0.017(10) 0.034(10)
C546 0.107(11) 0.058(8) 0.086(9) 0.021(7) -0.006(8) -0.026(7)
C547 0.176(17) 0.079(10) 0.113(12) -0.003(9) 0.024(11) -0.071(10)
C610 0.055(7) 0.027(5) 0.045(6) -0.001(4) -0.004(5) 0.006(4)
C611 0.059(7) 0.028(5) 0.073(8) 0.010(5) -0.008(6) 0.006(5)
C612 0.060(7) 0.028(5) 0.054(6) 0.003(4) -0.003(5) 0.002(5)
C613 0.049(7) 0.034(5) 0.086(8) 0.007(5) -0.002(6) 0.001(5)
C614 0.056(7) 0.035(5) 0.071(8) 0.014(5) 0.007(6) 0.006(5)
C615 0.058(7) 0.038(6) 0.058(7) 0.006(5) 0.009(6) 0.000(5)
C616 0.064(8) 0.054(6) 0.067(8) 0.012(6) 0.014(6) 0.004(5)
C617 0.090(10) 0.064(7) 0.056(7) -0.009(6) 0.013(7) 0.004(7)
C618 0.075(9) 0.062(7) 0.094(10) 0.009(7) 0.038(8) -0.002(6)
C619 0.063(8) 0.067(8) 0.091(9) 0.017(7) 0.023(7) 0.012(6)
O630 0.052(4) 0.056(4) 0.052(4) -0.002(3) 0.009(3) -0.001(3)
C631 0.051(6) 0.037(5) 0.069(7) 0.000(5) 0.001(5) -0.002(5)
N632 0.068(6) 0.053(5) 0.052(5) -0.008(4) -0.011(4) -0.005(5)
O633 0.079(6) 0.059(4) 0.057(5) 0.007(4) -0.006(4) -0.012(4)
C634 0.092(10) 0.044(6) 0.084(9) 0.009(6) -0.001(7) 0.017(6)
C635 0.090(12) 0.108(11) 0.128(13) 0.001(9) 0.012(9) 0.036(9)
C636 0.089(9) 0.074(8) 0.068(8) -0.006(7) 0.009(7) 0.023(7)
C637 0.122(13) 0.118(12) 0.076(10) -0.006(9) 0.007(8) 0.006(10)
C620 0.051(7) 0.059(7) 0.048(6) 0.013(5) 0.017(5) 0.008(5)
C621 0.056(7) 0.053(6) 0.035(5) 0.002(5) 0.004(5) -0.009(5)
C622 0.058(7) 0.065(7) 0.051(6) 0.011(5) 0.003(5) -0.006(6)
C623 0.054(7) 0.063(7) 0.049(6) -0.001(5) -0.002(5) -0.021(6)
C624 0.068(8) 0.043(6) 0.051(6) -0.011(5) 0.004(5) -0.012(6)
C625 0.070(8) 0.035(6) 0.057(7) -0.006(5) 0.017(6) -0.001(5)
C626 0.081(8) 0.055(7) 0.062(7) -0.011(6) 0.026(6) -0.012(6)
C627 0.086(10) 0.065(8) 0.114(11) -0.002(8) 0.040(8) 0.006(7)
C628 0.102(11) 0.064(8) 0.096(10) -0.044(7) 0.042(8) -0.033(8)
C629 0.062(8) 0.064(7) 0.072(8) 0.002(6) 0.012(6) -0.004(6)
O640 0.062(5) 0.037(4) 0.054(4) -0.005(3) -0.008(3) -0.005(3)
C641 0.058(7) 0.048(6) 0.067(7) 0.011(5) 0.012(5) 0.006(5)
N642 0.057(6) 0.082(7) 0.061(6) 0.001(5) -0.012(5) 0.000(5)
O643 0.066(5) 0.060(4) 0.070(5) 0.007(4) -0.005(4) -0.002(4)
C644 0.150(14) 0.086(9) 0.045(8) 0.017(7) -0.016(8) -0.024(9)
C645 0.148(17) 0.163(16) 0.100(12) 0.007(11) -0.004(11) -0.034(13)
C646 0.087(11) 0.080(10) 0.185(18) 0.042(11) -0.042(11) 0.011(8)
C647 0.28(3) 0.123(15) 0.098(13) 0.002(11) 0.056(15) 0.072(16)
Na4 0.085(3) 0.052(2) 0.078(3) 0.011(2) 0.005(2) -0.007(2)
Na5 0.057(2) 0.043(2) 0.055(2) 0.0026(18) 0.0011(19) -0.0032(18)
Na6 0.078(3) 0.065(3) 0.063(3) 0.012(2) 0.006(2) -0.005(2)
S40 0.104(3) 0.121(3) 0.124(4) 0.040(3) 0.010(3) -0.004(3)
O43 0.234(16) 0.106(9) 0.185(13) 0.001(8) 0.092(11) 0.015(9)
O42 0.134(11) 0.168(11) 0.227(15) 0.007(10) 0.005(10) -0.087(10)
O41 0.155(11) 0.247(14) 0.089(8) 0.029(8) 0.055(8) 0.023(10)
C40 0.19(3) 0.125(18) 0.23(3) 0.073(19) -0.04(2) -0.005(17)
F41 0.177(12) 0.338(19) 0.121(9) 0.042(10) 0.006(8) 0.037(12)
F43 0.181(14) 0.31(2) 0.209(13) 0.037(13) -0.017(10) -0.080(13)
F42 0.282(17) 0.178(11) 0.186(12) 0.017(9) 0.008(11) 0.112(12)
S60 0.177(5) 0.107(3) 0.121(4) 0.030(3) -0.004(3) 0.004(3)

loop_
_atom_type_symbol
_atom_type_description
_atom_type_scat_dispersion_real
_atom_type_scat_dispersion_imag
_atom_type_scat_source
C C 0.0033 0.0016 'International Tables Vol C Tables 4.2.6.8 and 6.1.1.4'
H H 0.0000 0.0000 'International Tables Vol C Tables 4.2.6.8 and 6.1.1.4'
N N 0.0061 0.0033 'International Tables Vol C Tables 4.2.6.8 and 6.1.1.4'
O O 0.0106 0.0060 'International Tables Vol C Tables 4.2.6.8 and 6.1.1.4'
F F 0.0171 0.0103 'International Tables Vol C Tables 4.2.6.8 and 6.1.1.4'
Na Na 0.0362 0.0249 'International Tables Vol C Tables 4.2.6.8 and 6.1.1.4'
S S 0.1246 0.1234 'International Tables Vol C Tables 4.2.6.8 and 6.1.1.4'

loop_
_geom_angle_atom_site_label_1
_geom_angle_atom_site_label_2
_geom_angle_atom_site_label_3
_geom_angle
C111 C110 C115 120.0
C111 C110 C120 117.2(3)
C115 C110 C120 122.6(3)
O130 C111 C112 118.7(4)
O130 C111 C110 121.3(4)
C112 C111 C110 120.0
C111 C112 C113 120.0
C111 C112 C131 120.3(5)
C113 C112 C131 118.6(5)
C114 C113 C112 120.0
C115 C114 C113 120.0
C115 C114 C119 120.0
C113 C114 C119 120.0
C116 C115 C114 120.0
C116 C115 C110 120.0
C114 C115 C110 120.0
C117 C116 C115 120.0
C116 C117 C118 120.0
C117 C118 C119 120.0
C118 C119 C114 120.0
C111 O130 Na2 117.7(4)
N132 C131 C112 115.5(8)
O133 N132 C134 108.4(9)
O133 N132 C131 109.8(7)
C134 N132 C131 110.1(8)
O133 N132 C136 105.6(8)
C134 N132 C136 113.1(9)
C131 N132 C136 109.8(9)
N132 O133 Na1 135.0(6)
N132 C134 C135 116.4(10)
C137 C136 N132 117.3(12)
C121 C120 C125 120.0
C121 C120 C110 116.8(3)
C125 C120 C110 123.2(3)
O140 C121 C122 118.1(4)
O140 C121 C120 121.4(4)
C122 C121 C120 120.0
C121 C122 C123 120.0
C121 C122 C141 122.5(5)
C123 C122 C141 116.0(5)
C122 C123 C124 120.0
C125 C124 C123 120.0
C125 C124 C129 120.0
C123 C124 C129 120.0
C126 C125 C124 120.0
C126 C125 C120 120.0
C124 C125 C120 120.0
C125 C126 C127 120.0
C128 C127 C126 120.0
C127 C128 C129 120.0
C128 C129 C124 120.0
C121 O140 Na2 117.9(4)
N142 C141 C122 116.2(7)
O143 N142 C141 110.1(7)
O143 N142 C144 106.0(9)
C141 N142 C144 111.7(9)
O143 N142 C146 108.1(9)
C141 N142 C146 109.4(9)
C144 N142 C146 111.3(10)
N142 O143 Na3 132.1(5)
C145 C144 N142 115.4(13)
C147 C146 N142 115.6(11)
C211 C210 C215 120.0
C211 C210 C220 116.6(3)
C215 C210 C220 123.4(3)
O230 C211 C212 118.9(5)
O230 C211 C210 121.0(5)
C212 C211 C210 120.0
C211 C212 C213 120.0
C211 C212 C231 121.4(6)
C213 C212 C231 118.1(6)
C214 C213 C212 120.0
C215 C214 C213 120.0
C215 C214 C219 120.0
C213 C214 C219 120.0
C216 C215 C214 120.0
C216 C215 C210 120.0
C214 C215 C210 120.0
C217 C216 C215 120.0
C216 C217 C218 120.0
C219 C218 C217 120.0
C218 C219 C214 120.0
C211 O230 Na2 115.1(5)
N232 C231 C212 114.8(8)
O233 N232 C231 108.7(8)
O233 N232 C234 107.8(9)
C231 N232 C234 111.0(10)
O233 N232 C236 106.7(10)
C231 N232 C236 107.4(10)
C234 N232 C236 115.0(10)
N232 O233 Na1 141.3(6)
C235 C234 N232 114.5(12)
C237 C236 N232 115.9(14)
C221 C220 C225 120.0
C221 C220 C210 117.5(3)
C225 C220 C210 121.8(3)
O240 C221 C220 121.7(4)
O240 C221 C222 118.3(4)
C220 C221 C222 120.0
C223 C222 C221 120.0
C223 C222 C241 117.4(5)
C221 C222 C241 122.0(5)
C222 C223 C224 120.0
C225 C224 C223 120.0
C225 C224 C229 120.0
C223 C224 C229 120.0
C226 C225 C224 120.0
C226 C225 C220 120.0
C224 C225 C220 120.0
C227 C226 C225 120.0
C226 C227 C228 120.0
C229 C228 C227 120.0
C228 C229 C224 120.0
C221 O240 Na2 118.3(4)
N242 C241 C222 114.4(8)
O243 N242 C244 109.1(9)
O243 N242 C241 108.4(8)
C244 N242 C241 111.4(10)
O243 N242 C246 106.9(10)
C244 N242 C246 109.3(11)
C241 N242 C246 111.7(9)
N242 O243 Na3 134.8(6)
C245 C244 N242 114.3(13)
C247 C246 N242 125.3(19)
C311 C310 C315 120.0
C311 C310 C320 116.7(4)
C315 C310 C320 123.3(4)
O330 C311 C312 119.0(4)
O330 C311 C310 121.0(4)
C312 C311 C310 120.0
C311 C312 C313 120.0
C311 C312 C331 121.2(5)
C313 C312 C331 118.6(5)
C312 C313 C314 120.0
C315 C314 C313 120.0
C315 C314 C319 120.0
C313 C314 C319 120.0
C316 C315 C314 120.0
C316 C315 C310 120.0
C314 C315 C310 120.0
C315 C316 C317 120.0
C318 C317 C316 120.0
C319 C318 C317 120.0
C318 C319 C314 120.0
C311 O330 Na2 116.2(4)
C312 C331 N332 113.9(7)
O333 N332 C336 109.2(8)
O333 N332 C334 106.9(8)
C336 N332 C334 114.6(8)
O333 N332 C331 108.6(7)
C336 N332 C331 111.1(8)
C334 N332 C331 106.3(8)
N332 O333 Na1 136.5(6)
C335 C334 N332 117.9(11)
C337 C336 N332 113.8(11)
C321 C320 C325 120.0
C321 C320 C310 117.1(3)
C325 C320 C310 122.7(3)
O340 C321 C320 121.1(4)
O340 C321 C322 118.7(4)
C320 C321 C322 120.0
C323 C322 C321 120.0
C323 C322 C341 116.5(6)
C321 C322 C341 122.6(6)
C324 C323 C322 120.0
C323 C324 C325 120.0
C323 C324 C329 120.0
C325 C324 C329 120.0
C326 C325 C324 120.0
C326 C325 C320 120.0
C324 C325 C320 120.0
C327 C326 C325 120.0
C326 C327 C328 120.0
C329 C328 C327 120.0
C328 C329 C324 120.0
C321 O340 Na2 118.5(5)
N342 C341 C322 112.9(9)
O343 N342 C346 108.5(11)
O343 N342 C341 108.7(8)
C346 N342 C341 112.0(10)
O343 N342 C344 106.8(10)
C346 N342 C344 116.7(12)
C341 N342 C344 103.7(10)
N342 O343 Na3 142.2(6)
C345 C344 N342 116(2)
N342 C346 C347 110.1(16)
O5 Na1 O2 162.7(9)
O5 Na1 O233 64.9(7)
O2 Na1 O233 131.5(7)
O5 Na1 O133 50.6(6)
O2 Na1 O133 117.5(7)
O233 Na1 O133 89.2(3)
O5 Na1 O333 57.9(6)
O2 Na1 O333 115.3(7)
O233 Na1 O333 102.8(3)
O133 Na1 O333 91.1(3)
O330 Na2 O130 86.2(2)
O330 Na2 O340 78.9(2)
O130 Na2 O340 115.1(2)
O330 Na2 O240 113.9(2)
O130 Na2 O240 151.2(3)
O340 Na2 O240 89.9(2)
O330 Na2 O140 150.7(3)
O130 Na2 O140 80.0(2)
O340 Na2 O140 83.7(2)
O240 Na2 O140 89.3(2)
O330 Na2 O230 86.8(2)
O130 Na2 O230 80.8(2)
O340 Na2 O230 157.4(3)
O240 Na2 O230 80.0(2)
O140 Na2 O230 116.0(3)
O330 Na2 O5 50.8(5)
O130 Na2 O5 50.4(5)
O340 Na2 O5 125.0(5)
O240 Na2 O5 126.8(5)
O140 Na2 O5 128.7(5)
O230 Na2 O5 52.0(5)
O243 Na3 O31 109.7(4)
O243 Na3 O343 95.4(3)
O31 Na3 O343 154.8(4)
O243 Na3 O143 89.6(3)
O31 Na3 O143 101.6(4)
O343 Na3 O143 80.3(3)
O243 Na3 O301 114.3(5)
O31 Na3 O301 78.0(5)
O343 Na3 O301 89.9(5)
O143 Na3 O301 154.9(5)
O33 S30 O31 109.5
O33 S30 O32 109.5
O31 S30 O32 109.5
O33 S30 C30 109.5
O31 S30 C30 109.5
O32 S30 C30 109.5
S30 O31 Na3 143.3(7)
F32 C30 F33 124.3(19)
F32 C30 F31 107.0(11)
F33 C30 F31 108.5(9)
F32 C30 S30 107.2(11)
F33 C30 S30 99.7(11)
F31 C30 S30 109.4
Na1 O5 Na2 169.2(11)
C411 C410 C415 120.0
C411 C410 C420 117.1(3)
C415 C410 C420 122.5(3)
O430 C411 C412 120.3(5)
O430 C411 C410 119.5(5)
C412 C411 C410 120.0
C411 C412 C413 120.0
C411 C412 C431 120.8(6)
C413 C412 C431 119.0(6)
C414 C413 C412 120.0
C413 C414 C415 120.0
C413 C414 C419 120.0
C415 C414 C419 120.0
C416 C415 C414 120.0
C416 C415 C410 120.0
C414 C415 C410 120.0
C415 C416 C417 120.0
C416 C417 C418 120.0
C419 C418 C417 120.0
C418 C419 C414 120.0
C411 O430 Na5 112.5(4)
C412 C431 N432 115.8(8)
O433 N432 C436 110.3(10)
O433 N432 C434 108.0(9)
C436 N432 C434 108.8(11)
O433 N432 C431 108.4(8)
C436 N432 C431 111.0(10)
C434 N432 C431 110.2(8)
N432 O433 Na4 139.0(6)
C435 C434 N432 112.8(11)
N432 C436 C437 135(2)
C421 C420 C425 120.0
C421 C420 C410 119.2(4)
C425 C420 C410 120.8(4)
O440 C421 C420 120.3(5)
O440 C421 C422 119.3(5)
C420 C421 C422 120.0
C421 C422 C423 120.0
C421 C422 C441 120.3(6)
C423 C422 C441 118.4(6)
C424 C423 C422 120.0
C425 C424 C423 120.0
C425 C424 C429 120.0
C423 C424 C429 120.0
C426 C425 C424 120.0
C426 C425 C420 120.0
C424 C425 C420 120.0
C427 C426 C425 120.0
C428 C427 C426 120.0
C427 C428 C429 120.0
C428 C429 C424 120.0
C421 O440 Na5 115.7(4)
C422 C441 N442 114.2(7)
O443 N442 C446 105.8(9)
O443 N442 C444 109.2(9)
C446 N442 C444 115.3(11)
O443 N442 C441 108.3(8)
C446 N442 C441 108.1(9)
C444 N442 C441 110.0(9)
N442 O443 Na6 134.9(6)
C445 C444 N442 113.9(13)
C447 C446 N442 116.9(12)
C511 C510 C515 120.0
C511 C510 C520 118.1(3)
C515 C510 C520 121.9(3)
O530 C511 C512 119.2(4)
O530 C511 C510 120.6(4)
C512 C511 C510 120.0
C511 C512 C513 120.0
C511 C512 C531 121.5(5)
C513 C512 C531 118.0(5)
C514 C513 C512 120.0
C515 C514 C513 120.0
C515 C514 C519 120.0
C513 C514 C519 120.0
C516 C515 C514 120.0
C516 C515 C510 120.0
C514 C515 C510 120.0
C517 C516 C515 120.0
C516 C517 C518 120.0
C519 C518 C517 120.0
C518 C519 C514 120.0
C511 O530 Na5 117.6(4)
C512 C531 N532 115.7(8)
O533 N532 C531 108.8(8)
O533 N532 C536 107.0(9)
C531 N532 C536 106.9(9)
O533 N532 C534 107.3(8)
C531 N532 C534 106.5(9)
C536 N532 C534 119.9(12)
N532 O533 Na4 136.6(5)
C535 C534 N532 111.0(12)
C537 C536 N532 133.2(16)
C521 C520 C525 120.0
C521 C520 C510 116.3(4)
C525 C520 C510 123.1(4)
O540 C521 C520 120.0(4)
O540 C521 C522 119.7(4)
C520 C521 C522 120.0
C523 C522 C521 120.0
C523 C522 C541 116.6(5)
C521 C522 C541 122.9(5)
C524 C523 C522 120.0
C525 C524 C523 120.0
C525 C524 C529 120.0
C523 C524 C529 120.0
C526 C525 C524 120.0
C526 C525 C520 120.0
C524 C525 C520 120.0
C525 C526 C527 120.0
C528 C527 C526 120.0
C527 C528 C529 120.0
C528 C529 C524 120.0
C521 O540 Na5 115.2(4)
N542 C541 C522 115.8(7)
O543 N542 C541 111.9(7)
O543 N542 C544 107.8(8)
C541 N542 C544 112.2(9)
O543 N542 C546 104.5(8)
C541 N542 C546 108.4(8)
C544 N542 C546 111.8(9)
N542 O543 Na6 136.7(6)
C545 C544 N542 116.4(11)
C547 C546 N542 115.3(12)
C611 C610 C615 120.0
C611 C610 C620 116.6(3)
C615 C610 C620 123.2(3)
O630 C611 C612 119.1(4)
O630 C611 C610 120.8(4)
C612 C611 C610 120.0
C611 C612 C613 120.0
C611 C612 C631 121.6(5)
C613 C612 C631 117.1(5)
C614 C613 C612 120.0
C613 C614 C615 120.0
C613 C614 C619 120.0
C615 C614 C619 120.0
C616 C615 C614 120.0
C616 C615 C610 120.0
C614 C615 C610 120.0
C615 C616 C617 120.0
C618 C617 C616 120.0
C617 C618 C619 120.0
C618 C619 C614 120.0
C611 O630 Na5 113.2(4)
C612 C631 N632 112.5(7)
O633 N632 C634 109.1(8)
O633 N632 C636 109.4(9)
C634 N632 C636 112.0(8)
O633 N632 C631 109.9(7)
C634 N632 C631 111.2(9)
C636 N632 C631 105.2(8)
N632 O633 Na4 143.3(6)
N632 C634 C635 115.0(9)
C637 C636 N632 114.6(10)
C621 C620 C625 120.0
C621 C620 C610 115.7(3)
C625 C620 C610 124.1(3)
O640 C621 C620 120.5(4)
O640 C621 C622 119.2(4)
C620 C621 C622 120.0
C623 C622 C621 120.0
C623 C622 C641 116.8(5)
C621 C622 C641 122.8(5)
C622 C623 C624 120.0
C625 C624 C623 120.0
C625 C624 C629 120.0
C623 C624 C629 120.0
C626 C625 C624 120.0
C626 C625 C620 120.0
C624 C625 C620 120.0
C627 C626 C625 120.0
C626 C627 C628 120.0
C629 C628 C627 120.0
C628 C629 C624 120.0
C621 O640 Na5 118.8(4)
N642 C641 C622 111.6(8)
O643 N642 C644 106.3(9)
O643 N642 C646 106.4(9)
C644 N642 C646 110.0(11)
O643 N642 C641 109.6(7)
C644 N642 C641 112.5(9)
C646 N642 C641 111.7(10)
N642 O643 Na6 142.7(6)
C645 C644 N642 121.6(13)
C647 C646 N642 115.7(15)
O433 Na4 O633 93.1(3)
O433 Na4 O533 91.0(3)
O633 Na4 O533 106.0(3)
O433 Na4 O43 103.7(3)
O633 Na4 O43 145.5(3)
O533 Na4 O43 103.6(3)
O433 Na4 O41 157.1(3)
O633 Na4 O41 104.7(3)
O533 Na4 O41 97.6(3)
O43 Na4 O41 53.67(12)
O433 Na4 S40 129.8(3)
O633 Na4 S40 125.2(3)
O533 Na4 S40 105.4(2)
O43 Na4 S40 26.76(7)
O41 Na4 S40 27.33(6)
O530 Na5 O440 149.1(3)
O530 Na5 O640 115.7(2)
O440 Na5 O640 88.2(2)
O530 Na5 O540 81.5(2)
O440 Na5 O540 80.9(2)
O640 Na5 O540 85.9(2)
O530 Na5 O430 81.0(2)
O440 Na5 O430 84.5(2)
O640 Na5 O430 154.5(3)
O540 Na5 O430 116.9(3)
O530 Na5 O630 88.0(2)
O440 Na5 O630 117.0(3)
O640 Na5 O630 79.3(2)
O540 Na5 O630 156.0(3)
O430 Na5 O630 82.3(2)
O543 Na6 O643 92.2(3)
O543 Na6 O443 89.9(3)
O643 Na6 O443 99.6(3)
O543 Na6 O62 108.9(3)
O643 Na6 O62 147.0(3)
O443 Na6 O62 105.4(3)
O543 Na6 O61 116.3(3)
O643 Na6 O61 93.3(2)
O443 Na6 O61 150.3(3)
O62 Na6 O61 54.83(12)
O543 Na6 S60 118.8(3)
O643 Na6 S60 119.9(3)
O443 Na6 S60 127.7(3)
O62 Na6 S60 27.36(6)
O61 Na6 S60 27.84(6)
O42 S40 O43 109.5
O42 S40 O41 109.5
O43 S40 O41 109.5
O42 S40 C40 109.5
O43 S40 C40 109.5
O41 S40 C40 109.5
O42 S40 Na4 134.9(3)
O43 S40 Na4 51.5(3)
O41 S40 Na4 59.2(3)
C40 S40 Na4 115.5(3)
S40 O43 Na4 101.8(4)
S40 O41 Na4 93.5(3)
F42 C40 F43 115.4(10)
F42 C40 F41 110.0(6)
F43 C40 F41 110.9(7)
F42 C40 S40 105.3(6)
F43 C40 S40 105.4(5)
F41 C40 S40 109.5
O63 S60 O62 109.5
O63 S60 O61 109.5
O62 S60 O61 109.5
O63 S60 C60 113.3(4)
O62 S60 C60 109.4(6)
O61 S60 C60 105.6(5)
O63 S60 Na6 134.26(12)
O62 S60 Na6 51.88(12)
O61 S60 Na6 58.61(12)
C60 S60 Na6 112.4(4)
S60 O62 Na6 100.76(15)
S60 O61 Na6 93.55(14)
F63 C60 F61 109.5
F63 C60 F62 109.4
F61 C60 F62 109.5
F63 C60 S60 111.5(5)
F61 C60 S60 112.8(3)
F62 C60 S60 104.0(4)
O12 S10 O11 113.9(11)
O12 S10 O13 103.9(12)
O11 S10 O13 106.7(11)
O12 S10 C10 115.1(12)
O11 S10 C10 108.3(8)
O13 S10 C10 108.5(11)
F12 C10 F11 109.5
F12 C10 F13 109.5
F11 C10 F13 109.4
F12 C10 S10 110.7(7)
F11 C10 S10 111.1(7)
F13 C10 S10 106.5(7)
O22 S20 O21 109.5
O22 S20 O23 109.5
O21 S20 O23 109.4
O22 S20 C20 109.5
O21 S20 C20 109.5
O23 S20 C20 109.5
O22 S20 F23 102.6(12)
O21 S20 F23 91.9(13)
O23 S20 F23 131.7(10)
C20 S20 F23 23.5(10)
F23 C20 F21 130(3)
F23 C20 F22 137(4)
F21 C20 F22 88.5(16)
F23 C20 S20 96.9(17)
F21 C20 S20 109.5
F22 C20 S20 84.2(10)
C20 F23 S20 59.7(16)
O53 S50 O51 109.5
O53 S50 O52 109.5
O51 S50 O52 109.5
O53 S50 C50 118.4(11)
O51 S50 C50 98.8(11)
O52 S50 C50 110.5(11)
F52 C50 F53 109.5
F52 C50 F51 109.5
F53 C50 F51 109.4
F52 C50 S50 126(2)
F53 C50 S50 89(2)
F51 C50 S50 111(2)
N60 C61 C62 160(4)
N70 C71 C72 171(4)
N81 C83 C84 160(4)
N91 C93 C94 164(3)

loop_
_geom_bond_atom_site_label_1
_geom_bond_atom_site_label_2
_geom_bond_distance
C110 C111 1.3900
C110 C115 1.3900
C110 C120 1.572(6)
C111 O130 1.384(7)
C111 C112 1.3900
C112 C113 1.3900
C112 C131 1.521(10)
C113 C114 1.3900
C114 C115 1.3900
C114 C119 1.3900
C115 C116 1.3900
C116 C117 1.3900
C117 C118 1.3900
C118 C119 1.3900
O130 Na2 2.385(7)
C131 N132 1.506(12)
N132 O133 1.406(11)
N132 C134 1.474(13)
N132 C136 1.514(15)
O133 Na1 2.305(9)
C134 C135 1.503(17)
C136 C137 1.464(19)
C120 C121 1.3900
C120 C125 1.3900
C121 O140 1.368(7)
C121 C122 1.3900
C122 C123 1.3900
C122 C141 1.516(11)
C123 C124 1.3900
C124 C125 1.3900
C124 C129 1.3900
C125 C126 1.3900
C126 C127 1.3900
C127 C128 1.3900
C128 C129 1.3900
O140 Na2 2.430(7)
C141 N142 1.495(12)
N142 O143 1.424(11)
N142 C144 1.520(14)
N142 C146 1.519(13)
O143 Na3 2.382(9)
C144 C145 1.483(19)
C146 C147 1.466(16)
C210 C211 1.3900
C210 C215 1.3900
C210 C220 1.532(6)
C211 O230 1.363(8)
C211 C212 1.3900
C212 C213 1.3900
C212 C231 1.542(12)
C213 C214 1.3900
C214 C215 1.3900
C214 C219 1.3900
C215 C216 1.3900
C216 C217 1.3900
C217 C218 1.3900
C218 C219 1.3900
O230 Na2 2.464(8)
C231 N232 1.507(14)
N232 O233 1.382(11)
N232 C234 1.530(15)
N232 C236 1.542(16)
O233 Na1 2.289(10)
C234 C235 1.45(2)
C236 C237 1.50(2)
C220 C221 1.3900
C220 C225 1.3900
C221 O240 1.380(7)
C221 C222 1.3900
C222 C223 1.3900
C222 C241 1.541(12)
C223 C224 1.3900
C224 C225 1.3900
C224 C229 1.3900
C225 C226 1.3900
C226 C227 1.3900
C227 C228 1.3900
C228 C229 1.3900
O240 Na2 2.419(7)
C241 N242 1.522(12)
N242 O243 1.392(11)
N242 C244 1.496(15)
N242 C246 1.532(17)
O243 Na3 2.325(8)
C244 C245 1.398(19)
C246 C247 1.43(2)
C310 C311 1.3900
C310 C315 1.3900
C310 C320 1.528(6)
C311 O330 1.383(8)
C311 C312 1.3900
C312 C313 1.3900
C312 C331 1.541(10)
C313 C314 1.3900
C314 C315 1.3900
C314 C319 1.3900
C315 C316 1.3900
C316 C317 1.3900
C317 C318 1.3900
C318 C319 1.3900
O330 Na2 2.383(7)
C331 N332 1.557(12)
N332 O333 1.380(10)
N332 C336 1.486(13)
N332 C334 1.544(13)
O333 Na1 2.320(9)
C334 C335 1.439(15)
C336 C337 1.468(15)
C320 C321 1.3900
C320 C325 1.3900
C321 O340 1.350(8)
C321 C322 1.3900
C322 C323 1.3900
C322 C341 1.550(13)
C323 C324 1.3900
C324 C325 1.3900
C324 C329 1.3900
C325 C326 1.3900
C326 C327 1.3900
C327 C328 1.3900
C328 C329 1.3900
O340 Na2 2.409(7)
C341 N342 1.532(14)
N342 O343 1.435(11)
N342 C346 1.500(17)
N342 C344 1.548(19)
O343 Na3 2.359(10)
C344 C345 1.28(4)
C346 C347 1.51(2)
Na1 O5 2.13(2)
Na1 O2 2.19(2)
Na2 O5 2.83(2)
Na3 O31 2.335(10)
Na3 O301 2.452(19)
S30 O33 1.4110
S30 O31 1.4113
S30 O32 1.4116
S30 C30 1.8671
C30 F32 1.18(2)
C30 F33 1.38(3)
C30 F31 1.3908
C410 C411 1.3900
C410 C415 1.3900
C410 C420 1.540(7)
C411 O430 1.355(7)
C411 C412 1.3900
C412 C413 1.3900
C412 C431 1.517(11)
C413 C414 1.3900
C414 C415 1.3900
C414 C419 1.3900
C415 C416 1.3900
C416 C417 1.3900
C417 C418 1.3900
C418 C419 1.3900
O430 Na5 2.470(7)
C431 N432 1.533(13)
N432 O433 1.388(11)
N432 C436 1.462(17)
N432 C434 1.510(14)
O433 Na4 2.278(8)
C434 C435 1.498(17)
C436 C437 1.506(5)
C420 C421 1.3900
C420 C425 1.3900
C421 O440 1.374(7)
C421 C422 1.3900
C422 C423 1.3900
C422 C441 1.542(11)
C423 C424 1.3900
C424 C425 1.3900
C424 C429 1.3900
C425 C426 1.3900
C426 C427 1.3900
C427 C428 1.3900
C428 C429 1.3900
O440 Na5 2.393(7)
C441 N442 1.553(12)
N442 O443 1.402(11)
N442 C446 1.519(16)
N442 C444 1.521(15)
O443 Na6 2.320(8)
C444 C445 1.484(18)
C446 C447 1.477(18)
C510 C511 1.3900
C510 C515 1.3900
C510 C520 1.549(6)
C511 O530 1.365(7)
C511 C512 1.3900
C512 C513 1.3900
C512 C531 1.505(11)
C513 C514 1.3900
C514 C515 1.3900
C514 C519 1.3900
C515 C516 1.3900
C516 C517 1.3900
C517 C518 1.3900
C518 C519 1.3900
O530 Na5 2.378(7)
C531 N532 1.546(12)
N532 O533 1.381(10)
N532 C536 1.554(5)
N532 C534 1.586(17)
O533 Na4 2.310(8)
C534 C535 1.530(18)
C536 C537 1.511(5)
C520 C521 1.3900
C520 C525 1.3900
C521 O540 1.377(7)
C521 C522 1.3900
C522 C523 1.3900
C522 C541 1.533(10)
C523 C524 1.3900
C524 C525 1.3900
C524 C529 1.3900
C525 C526 1.3900
C526 C527 1.3900
C527 C528 1.3900
C528 C529 1.3900
O540 Na5 2.446(7)
C541 N542 1.467(12)
N542 O543 1.421(10)
N542 C544 1.537(14)
N542 C546 1.577(14)
O543 Na6 2.243(9)
C544 C545 1.481(17)
C546 C547 1.415(16)
C610 C611 1.3900
C610 C615 1.3900
C610 C620 1.537(6)
C611 O630 1.388(8)
C611 C612 1.3900
C612 C613 1.3900
C612 C631 1.538(10)
C613 C614 1.3900
C614 C615 1.3900
C614 C619 1.3900
C615 C616 1.3900
C616 C617 1.3900
C617 C618 1.3900
C618 C619 1.3900
O630 Na5 2.471(7)
C631 N632 1.543(12)
N632 O633 1.368(10)
N632 C634 1.474(13)
N632 C636 1.539(13)
O633 Na4 2.287(9)
C634 C635 1.552(17)
C636 C637 1.509(17)
C620 C621 1.3900
C620 C625 1.3900
C621 O640 1.361(7)
C621 C622 1.3900
C622 C623 1.3900
C622 C641 1.549(10)
C623 C624 1.3900
C624 C625 1.3900
C624 C629 1.3900
C625 C626 1.3900
C626 C627 1.3900
C627 C628 1.3900
C628 C629 1.3900
O640 Na5 2.422(7)
C641 N642 1.521(13)
N642 O643 1.405(10)
N642 C644 1.487(15)
N642 C646 1.495(16)
O643 Na6 2.255(8)
C644 C645 1.486(18)
C646 C647 1.39(2)
Na4 O43 2.451(9)
Na4 O41 2.640(10)
Na4 S40 3.068(6)
Na6 O62 2.416(6)
Na6 O61 2.580(6)
Na6 S60 3.017(5)
S40 O42 1.4109
S40 O43 1.4111
S40 O41 1.4112
S40 C40 1.8677
C40 F42 1.342(13)
C40 F43 1.345(13)
C40 F41 1.3909
S60 O63 1.4111
S60 O62 1.4114
S60 O61 1.4115
S60 C60 1.760(9)
C60 F63 1.3907
C60 F61 1.3910
C60 F62 1.3912
S10 O12 1.397(19)
S10 O11 1.4112
S10 O13 1.53(2)
S10 C10 1.780(13)
C10 F12 1.3908
C10 F11 1.3909
C10 F13 1.3917
S20 O22 1.4113
S20 O21 1.4113
S20 O23 1.4115
S20 C20 1.8663
S20 F23 2.15(3)
C20 F23 0.86(4)
C20 F21 1.3916
C20 F22 1.56(4)
S50 O53 1.4102
S50 O51 1.4110
S50 O52 1.4113
S50 C50 1.72(2)
C50 F52 1.3909
C50 F53 1.3912
C50 F51 1.3915
N60 C61 1.155(10)
C61 C62 1.485(10)
N70 C71 1.135(8)
C71 C72 1.480(8)
N81 C83 1.157(10)
C83 C84 1.477(9)
N91 C93 1.147(9)
C93 C94 1.478(9)
